data_4307836
loop_
_publ_author_name
'Shigehisa Akine'
'Shuichi Sunaga'
'Takanori Taniguchi'
'Hayato Miyazaki'
'Tatsuya Nabeshima'

_publ_contact_author_address
;
1-1-1 Tennodai, Tsukuba, Ibaraki 305-8571, Japan
;
_publ_contact_author_email nabesima@chem.tsukuba.ac.jp
_publ_contact_author_fax +81-29-853-4507
_publ_contact_author_name 'Tatsuya Nabeshima'
_publ_contact_author_phone +81-29-853-4507
_publ_section_title
;
Core/Shell Oligometallic Template Synthesis of Macrocyclic Hexaoxime
;
_journal_name_full 'Inorganic Chemistry'
_journal_page_first 2959
_journal_page_last 2961
_journal_paper_doi 10.1021/ic062327s
_journal_volume 46
_journal_year 2007
_chemical_formula_moiety C43H55N6O27.50Zn6
_chemical_formula_sum 'C43 H55 N6 O27.5 Zn6'
_chemical_formula_weight 1488.15
_chemical_name_common
;
[(C30H24N6O12Zn6)(CH3CO2)5(OH)](MeOH)3(H2O)1.5
;
_chemical_name_systematic
; 
 ? 
;
_space_group_IT_number 2
_symmetry_cell_setting triclinic
_symmetry_space_group_name_Hall '-P 1'
_symmetry_space_group_name_H-M 'P -1'
_atom_sites_solution_hydrogens geom
_atom_sites_solution_primary direct
_atom_sites_solution_secondary difmap
_audit_creation_method SHELXL-97
_cell_angle_alpha 101.521(10)
_cell_angle_beta 99.117(12)
_cell_angle_gamma 96.200(10)
_cell_formula_units_Z 4
_cell_length_a 14.503(5)
_cell_length_b 18.608(5)
_cell_length_c 21.841(6)
_cell_measurement_reflns_used 44115
_cell_measurement_temperature 120
_cell_measurement_theta_max 25.05
_cell_measurement_theta_min 3.00
_cell_volume 5643(3)
_computing_cell_refinement 'Rapid AUTO (Rigaku Corp.)'
_computing_data_collection 'Rapid AUTO (Rigaku Corp.)'
_computing_data_reduction 'Rapid AUTO (Rigaku Corp.)'
_computing_molecular_graphics ORTEP-3
_computing_publication_material ORTEP-3
_computing_structure_refinement 'SHELXL-97 (Sheldrick, 1997)'
_computing_structure_solution SIR97
_diffrn_ambient_temperature 120
_diffrn_measured_fraction_theta_full 0.992
_diffrn_measured_fraction_theta_max 0.992
_diffrn_measurement_device_type 'Rigaku R-AXIS Rapid'
_diffrn_measurement_method IP
_diffrn_radiation_monochromator graphite
_diffrn_radiation_source 'fine-focus sealed tube'
_diffrn_radiation_type MoK\a
_diffrn_radiation_wavelength 0.71069
_diffrn_reflns_av_R_equivalents 0.1277
_diffrn_reflns_av_sigmaI/netI 0.1807
_diffrn_reflns_limit_h_max 17
_diffrn_reflns_limit_h_min -17
_diffrn_reflns_limit_k_max 22
_diffrn_reflns_limit_k_min -22
_diffrn_reflns_limit_l_max 26
_diffrn_reflns_limit_l_min -24
_diffrn_reflns_number 44115
_diffrn_reflns_theta_full 25.05
_diffrn_reflns_theta_max 25.05
_diffrn_reflns_theta_min 3.00
_diffrn_standards_decay_% 0
_diffrn_standards_interval_count 0
_diffrn_standards_interval_time 0
_diffrn_standards_number 0
_exptl_absorpt_coefficient_mu 2.601
_exptl_absorpt_correction_T_max 0.6963
_exptl_absorpt_correction_T_min 0.5091
_exptl_absorpt_correction_type multi-scan
_exptl_absorpt_process_details 'Rapid AUTO (Rigaku Corp.)'
_exptl_crystal_colour yellow
_exptl_crystal_density_diffrn 1.752
_exptl_crystal_density_method 'not measured'
_exptl_crystal_description prismatic
_exptl_crystal_F_000 3020
_exptl_crystal_size_max 0.30
_exptl_crystal_size_mid 0.25
_exptl_crystal_size_min 0.15
_refine_diff_density_max 1.100
_refine_diff_density_min -0.877
_refine_diff_density_rms 0.172
_refine_ls_extinction_method none
_refine_ls_goodness_of_fit_ref 1.032
_refine_ls_hydrogen_treatment mixed
_refine_ls_matrix_type full
_refine_ls_number_parameters 1570
_refine_ls_number_reflns 19828
_refine_ls_number_restraints 56
_refine_ls_restrained_S_all 1.031
_refine_ls_R_factor_all 0.1252
_refine_ls_R_factor_gt 0.0804
_refine_ls_shift/su_max 0.008
_refine_ls_shift/su_mean 0.001
_refine_ls_structure_factor_coef Fsqd
_refine_ls_weighting_details 'calc w=1/[\s^2^(Fo^2^)+(0.0791P)^2^+12.3788P] where P=(Fo^2^+2Fc^2^)/3'
_refine_ls_weighting_scheme calc
_refine_ls_wR_factor_gt 0.1976
_refine_ls_wR_factor_ref 0.2244
_reflns_number_gt 12163
_reflns_number_total 19828
_reflns_threshold_expression >2sigma(I)
_cod_data_source_file ic062327ssi20061206_010435_1.cif
_cod_data_source_block LZn6
_cod_original_formula_sum 'C43 H55 N6 O27.50 Zn6'
_cod_database_code 4307836

loop_
_symmetry_equiv_pos_as_xyz
'x, y, z'
'-x, -y, -z'

loop_
_atom_site_label
_atom_site_type_symbol
_atom_site_fract_x
_atom_site_fract_y
_atom_site_fract_z
_atom_site_U_iso_or_equiv
_atom_site_adp_type
_atom_site_occupancy
_atom_site_symmetry_multiplicity
_atom_site_calc_flag
_atom_site_refinement_flags
_atom_site_disorder_assembly
_atom_site_disorder_group
Zn1 Zn -0.10496(9) 0.23103(6) 0.08716(6) 0.0327(3) Uani 1 1 d . . .
Zn2 Zn 0.11401(8) 0.24133(6) 0.37470(6) 0.0300(3) Uani 1 1 d . . .
Zn3 Zn -0.23993(8) 0.41941(6) 0.33401(5) 0.0263(3) Uani 1 1 d . . .
Zn4 Zn -0.25018(8) 0.26748(6) 0.20018(5) 0.0276(3) Uani 1 1 d . . .
Zn5 Zn -0.05267(8) 0.16625(6) 0.23230(6) 0.0288(3) Uani 1 1 d . . .
Zn6 Zn -0.04979(8) 0.33358(6) 0.30786(5) 0.0269(3) Uani 1 1 d . . .
C1 C -0.1768(7) 0.4974(5) 0.2130(5) 0.031(2) Uani 1 1 d . . .
C2 C -0.1846(6) 0.4191(5) 0.2034(5) 0.027(2) Uani 1 1 d . . .
C3 C -0.1600(7) 0.3778(5) 0.1470(5) 0.030(2) Uani 1 1 d . . .
C4 C -0.1260(7) 0.4152(5) 0.1040(5) 0.033(2) Uani 1 1 d . . .
C5 C -0.1173(8) 0.4944(6) 0.1148(5) 0.041(3) Uani 1 1 d . . .
H1 H -0.0955 0.5197 0.0850 0.049 Uiso 1 1 calc R . .
C6 C -0.1406(9) 0.5319(6) 0.1676(6) 0.042(3) Uani 1 1 d . . .
H2 H -0.1324 0.5844 0.1752 0.051 Uiso 1 1 calc R . .
O1 O -0.2131(5) 0.3812(3) 0.2435(3) 0.0289(15) Uani 1 1 d . . .
O2 O -0.1727(5) 0.3053(4) 0.1373(3) 0.0322(16) Uani 1 1 d . . .
C7 C -0.0982(7) 0.3803(6) 0.0464(5) 0.036(2) Uani 1 1 d . . .
H3 H -0.0762 0.4116 0.0207 0.043 Uiso 1 1 calc R . .
N1 N -0.1006(7) 0.3099(5) 0.0265(4) 0.036(2) Uani 1 1 d . . .
O3 O -0.0577(6) 0.2992(4) -0.0288(4) 0.0445(19) Uani 1 1 d . . .
C8 C -0.1090(10) 0.2385(6) -0.0791(6) 0.051(3) Uani 1 1 d . . .
H4 H -0.0790 0.2361 -0.1170 0.061 Uiso 1 1 calc R . .
H5 H -0.1744 0.2484 -0.0909 0.061 Uiso 1 1 calc R . .
C9 C -0.1119(9) 0.1633(6) -0.0600(5) 0.043(3) Uani 1 1 d . . .
H6 H -0.1555 0.1605 -0.0298 0.051 Uiso 1 1 calc R . .
H7 H -0.1354 0.1228 -0.0981 0.051 Uiso 1 1 calc R . .
O4 O -0.0184(6) 0.1543(4) -0.0309(4) 0.046(2) Uani 1 1 d . . .
N2 N -0.0020(7) 0.1882(5) 0.0345(4) 0.042(2) Uani 1 1 d . . .
C10 C 0.0861(9) 0.2049(6) 0.0553(5) 0.041(3) Uani 1 1 d . . .
H8 H 0.1268 0.1986 0.0252 0.049 Uiso 1 1 calc R . .
C11 C 0.1294(9) 0.2331(5) 0.1222(6) 0.042(3) Uani 1 1 d . . .
C12 C 0.0795(7) 0.2310(5) 0.1697(6) 0.035(2) Uani 1 1 d . . .
C13 C 0.1266(7) 0.2429(5) 0.2342(5) 0.031(2) Uani 1 1 d . . .
C14 C 0.2243(7) 0.2664(5) 0.2492(5) 0.034(2) Uani 1 1 d . . .
C15 C 0.2733(9) 0.2732(6) 0.2001(6) 0.048(3) Uani 1 1 d . . .
H9 H 0.3393 0.2897 0.2099 0.058 Uiso 1 1 calc R . .
C16 C 0.2273(8) 0.2561(6) 0.1375(6) 0.046(3) Uani 1 1 d . . .
H10 H 0.2620 0.2600 0.1046 0.055 Uiso 1 1 calc R . .
O5 O -0.0169(5) 0.2122(3) 0.1592(3) 0.0314(16) Uani 1 1 d . . .
O6 O 0.0744(5) 0.2314(3) 0.2775(3) 0.0305(15) Uani 1 1 d . . .
C17 C 0.2776(8) 0.2809(5) 0.3113(6) 0.039(3) Uani 1 1 d . . .
H11 H 0.3425 0.2997 0.3160 0.047 Uiso 1 1 calc R . .
N3 N 0.2488(6) 0.2718(4) 0.3628(5) 0.035(2) Uani 1 1 d . . .
O7 O 0.3214(5) 0.3000(4) 0.4173(4) 0.047(2) Uani 1 1 d . . .
C18 C 0.3528(8) 0.2401(6) 0.4450(6) 0.043(3) Uani 1 1 d . . .
H12 H 0.4051 0.2616 0.4812 0.052 Uiso 1 1 calc R . .
H13 H 0.3786 0.2067 0.4128 0.052 Uiso 1 1 calc R . .
C19 C 0.2805(7) 0.1951(5) 0.4677(5) 0.035(2) Uani 1 1 d . . .
H14 H 0.2332 0.1662 0.4309 0.042 Uiso 1 1 calc R . .
H15 H 0.3108 0.1597 0.4898 0.042 Uiso 1 1 calc R . .
O8 O 0.2346(6) 0.2408(4) 0.5100(4) 0.045(2) Uani 1 1 d . . .
N4 N 0.1579(6) 0.2701(4) 0.4760(4) 0.034(2) Uani 1 1 d . . .
C20 C 0.1219(7) 0.3121(5) 0.5164(5) 0.034(2) Uani 1 1 d . . .
H16 H 0.1471 0.3170 0.5602 0.040 Uiso 1 1 calc R . .
C21 C 0.0452(7) 0.3529(5) 0.5003(5) 0.027(2) Uani 1 1 d . . .
C22 C -0.0021(7) 0.3512(5) 0.4400(5) 0.029(2) Uani 1 1 d . . .
C23 C -0.0791(7) 0.3901(5) 0.4313(5) 0.025(2) Uani 1 1 d . . .
C24 C -0.1103(7) 0.4287(5) 0.4842(4) 0.028(2) Uani 1 1 d . . .
C25 C -0.0619(7) 0.4296(5) 0.5451(5) 0.032(2) Uani 1 1 d . . .
H17 H -0.0823 0.4556 0.5814 0.038 Uiso 1 1 calc R . .
C26 C 0.0141(7) 0.3935(5) 0.5525(5) 0.035(2) Uani 1 1 d . . .
H18 H 0.0472 0.3959 0.5942 0.042 Uiso 1 1 calc R . .
O9 O 0.0238(4) 0.3140(3) 0.3866(3) 0.0297(15) Uani 1 1 d . . .
O10 O -0.1212(4) 0.3866(3) 0.3705(3) 0.0266(14) Uani 1 1 d . . .
C27 C -0.1903(7) 0.4691(5) 0.4813(5) 0.035(2) Uani 1 1 d . . .
H19 H -0.2021 0.4957 0.5205 0.042 Uiso 1 1 calc R . .
N5 N -0.2463(6) 0.4722(4) 0.4310(4) 0.0278(18) Uani 1 1 d . . .
O11 O -0.3186(5) 0.5155(4) 0.4466(3) 0.0352(17) Uani 1 1 d . . .
C28 C -0.3781(7) 0.5233(5) 0.3913(5) 0.030(2) Uani 1 1 d . . .
H20 H -0.4413 0.5305 0.4010 0.036 Uiso 1 1 calc R . .
H21 H -0.3855 0.4772 0.3581 0.036 Uiso 1 1 calc R . .
C29 C -0.3398(7) 0.5875(5) 0.3662(6) 0.035(2) Uani 1 1 d . . .
H22 H -0.3793 0.5869 0.3246 0.042 Uiso 1 1 calc R . .
H23 H -0.3441 0.6343 0.3958 0.042 Uiso 1 1 calc R . .
O12 O -0.2432(5) 0.5861(3) 0.3583(3) 0.0326(16) Uani 1 1 d . . .
N6 N -0.2351(6) 0.5228(4) 0.3113(4) 0.0286(18) Uani 1 1 d . . .
C30 C -0.2030(8) 0.5432(5) 0.2667(5) 0.034(2) Uani 1 1 d . . .
H24 H -0.1951 0.5950 0.2686 0.041 Uiso 1 1 calc R . .
O13 O -0.1352(4) 0.2411(3) 0.2607(3) 0.0272(15) Uani 1 1 d . . .
H25 H -0.1642 0.2222 0.2941 0.033 Uiso 1 1 calc R . .
O14 O -0.2096(5) 0.1490(4) 0.0613(3) 0.0368(17) Uani 1 1 d . . .
O15 O -0.2803(5) 0.1630(3) 0.1456(3) 0.0353(17) Uani 1 1 d . . .
C31 C -0.2692(8) 0.1271(6) 0.0944(5) 0.036(2) Uani 1 1 d . . .
C32 C -0.3258(9) 0.0535(6) 0.0659(6) 0.052(3) Uani 1 1 d . . .
H26 H -0.3057 0.0177 0.0908 0.079 Uiso 1 1 calc R . .
H27 H -0.3164 0.0372 0.0221 0.079 Uiso 1 1 calc R . .
H28 H -0.3927 0.0570 0.0659 0.079 Uiso 1 1 calc R . .
O16 O 0.0861(5) 0.1350(4) 0.3736(3) 0.0380(18) Uani 1 1 d . . .
O17 O -0.0560(5) 0.1269(3) 0.3154(3) 0.0312(15) Uani 1 1 d . . .
C33 C 0.0071(8) 0.0993(5) 0.3429(5) 0.035(2) Uani 1 1 d . . .
C34 C -0.0082(10) 0.0150(6) 0.3400(7) 0.061(4) Uani 1 1 d . . .
H29 H -0.0749 -0.0014 0.3394 0.091 Uiso 1 1 calc R . .
H30 H 0.0304 0.0046 0.3775 0.091 Uiso 1 1 calc R . .
H31 H 0.0103 -0.0115 0.3015 0.091 Uiso 1 1 calc R . .
O18 O -0.3581(5) 0.3521(3) 0.3252(3) 0.0294(15) Uani 1 1 d . . .
O19 O -0.3226(5) 0.2475(3) 0.2703(3) 0.0335(16) Uani 1 1 d . . .
C35 C -0.3767(7) 0.2838(5) 0.2986(4) 0.025(2) Uani 1 1 d . . .
C36 C -0.4729(7) 0.2445(5) 0.3019(5) 0.034(2) Uani 1 1 d . . .
H32 H -0.5153 0.2377 0.2609 0.051 Uiso 1 1 calc R . .
H33 H -0.4994 0.2745 0.3352 0.051 Uiso 1 1 calc R . .
H34 H -0.4660 0.1961 0.3118 0.051 Uiso 1 1 calc R . .
O20 O -0.1247(5) 0.0706(4) 0.1773(4) 0.0390(18) Uani 1 1 d . . .
O21 O 0.0291(6) 0.0648(4) 0.1889(4) 0.046(2) Uani 1 1 d . . .
C37 C -0.0545(9) 0.0359(6) 0.1670(6) 0.045(3) Uani 1 1 d . . .
C38 C -0.0802(10) -0.0418(7) 0.1256(8) 0.075(5) Uani 1 1 d . . .
H35 H -0.0720 -0.0407 0.0821 0.113 Uiso 1 1 calc R . .
H36 H -0.1461 -0.0604 0.1254 0.113 Uiso 1 1 calc R . .
H37 H -0.0391 -0.0745 0.1425 0.113 Uiso 1 1 calc R . .
O22 O 0.0067(5) 0.3759(4) 0.2478(3) 0.0363(17) Uani 1 1 d . . .
O23 O 0.1082(5) 0.4569(4) 0.3241(4) 0.0412(18) Uani 1 1 d D . .
C39 C 0.0812(7) 0.4248(5) 0.2675(5) 0.033(2) Uani 1 1 d . . .
C40 C 0.1298(8) 0.4423(6) 0.2153(5) 0.038(3) Uani 1 1 d . . .
H38 H 0.1852 0.4800 0.2336 0.057 Uiso 1 1 calc R . .
H39 H 0.0862 0.4612 0.1853 0.057 Uiso 1 1 calc R . .
H40 H 0.1498 0.3973 0.1929 0.057 Uiso 1 1 calc R . .
O24 O -0.3860(6) 0.2862(4) 0.1559(4) 0.0424(18) Uani 1 1 d D . .
H41 H -0.435(3) 0.240(3) 0.144(6) 0.064 Uiso 1 1 d D . .
C41 C -0.4033(11) 0.3195(8) 0.1037(7) 0.068(4) Uani 1 1 d . . .
H42 H -0.3709 0.3707 0.1153 0.103 Uiso 1 1 calc R . .
H43 H -0.4713 0.3194 0.0916 0.103 Uiso 1 1 calc R . .
H44 H -0.3797 0.2917 0.0678 0.103 Uiso 1 1 calc R . .
Zn7 Zn 0.31377(8) 0.58666(6) 0.16696(5) 0.0297(3) Uani 1 1 d . . .
Zn8 Zn 0.60172(8) 0.89069(6) 0.29367(6) 0.0283(3) Uani 1 1 d . A .
Zn9 Zn 0.32747(8) 0.75714(5) 0.45684(5) 0.0259(3) Uani 1 1 d . . .
Zn10 Zn 0.36556(8) 0.61564(5) 0.33267(5) 0.0259(3) Uani 1 1 d . . .
Zn11 Zn 0.53652(8) 0.69868(6) 0.24729(5) 0.0276(3) Uani 1 1 d . A .
Zn12 Zn 0.42450(8) 0.79800(6) 0.33393(6) 0.0284(3) Uani 1 1 d . . .
C42 C 0.1317(7) 0.7339(5) 0.3383(5) 0.033(2) Uani 1 1 d . . .
C43 C 0.2050(7) 0.6946(5) 0.3255(5) 0.029(2) Uani 1 1 d . . .
C44 C 0.2000(7) 0.6521(5) 0.2628(5) 0.031(2) Uani 1 1 d . . .
C45 C 0.1199(7) 0.6486(5) 0.2155(5) 0.033(2) Uani 1 1 d . . .
C46 C 0.0463(8) 0.6924(6) 0.2304(5) 0.041(3) Uani 1 1 d . . .
H45 H -0.0064 0.6925 0.1985 0.050 Uiso 1 1 calc R . .
C47 C 0.0534(7) 0.7332(6) 0.2905(5) 0.037(2) Uani 1 1 d . . .
H46 H 0.0050 0.7617 0.3004 0.044 Uiso 1 1 calc R . .
O25 O 0.2822(4) 0.6948(3) 0.3672(3) 0.0262(14) Uani 1 1 d . . .
O26 O 0.2704(5) 0.6154(3) 0.2504(3) 0.0291(15) Uani 1 1 d . . .
C48 C 0.1075(7) 0.6041(5) 0.1522(5) 0.031(2) Uani 1 1 d . . .
H47 H 0.0505 0.6050 0.1244 0.037 Uiso 1 1 calc R . .
N7 N 0.1647(6) 0.5637(4) 0.1293(4) 0.033(2) Uani 1 1 d . . .
O27 O 0.1231(5) 0.5255(4) 0.0657(3) 0.0370(17) Uani 1 1 d . . .
C49 C 0.1572(8) 0.4557(6) 0.0483(6) 0.046(3) Uani 1 1 d . . .
H48 H 0.1170 0.4270 0.0081 0.055 Uiso 1 1 calc R . .
H49 H 0.1497 0.4274 0.0815 0.055 Uiso 1 1 calc R . .
C50 C 0.2551(10) 0.4610(6) 0.0400(6) 0.053(3) Uani 1 1 d . . .
H50 H 0.2959 0.4635 0.0815 0.064 Uiso 1 1 calc R . .
H51 H 0.2634 0.4155 0.0103 0.064 Uiso 1 1 calc R . .
O28 O 0.2854(5) 0.5239(4) 0.0162(3) 0.0401(18) Uani 1 1 d . . .
N8 N 0.3141(6) 0.5846(4) 0.0678(4) 0.035(2) Uani 1 1 d . . .
C51 C 0.3220(7) 0.6472(6) 0.0456(5) 0.037(3) Uani 1 1 d . . .
H52 H 0.3033 0.6435 0.0013 0.045 Uiso 1 1 calc R . .
C52 C 0.3575(7) 0.7194(5) 0.0859(5) 0.032(2) Uani 1 1 d . . .
C53 C 0.4027(7) 0.7287(5) 0.1496(5) 0.029(2) Uani 1 1 d . . .
C54 C 0.4512(7) 0.8011(5) 0.1819(5) 0.031(2) Uani 1 1 d . . .
C55 C 0.4382(7) 0.8613(5) 0.1547(5) 0.035(2) Uani 1 1 d . . .
C56 C 0.3843(7) 0.8503(6) 0.0933(5) 0.034(2) Uani 1 1 d . . .
H53 H 0.3739 0.8920 0.0755 0.041 Uiso 1 1 calc R . .
C57 C 0.3467(8) 0.7814(6) 0.0590(5) 0.038(3) Uani 1 1 d . . .
H54 H 0.3132 0.7750 0.0168 0.046 Uiso 1 1 calc R . .
O29 O 0.4109(5) 0.6751(3) 0.1793(3) 0.0300(15) Uani 1 1 d . . .
O30 O 0.5033(5) 0.8030(3) 0.2393(3) 0.0350(17) Uani 1 1 d . . .
C58 C 0.4809(7) 0.9385(5) 0.1883(5) 0.033(2) Uani 1 1 d . . .
H55 H 0.4569 0.9780 0.1725 0.040 Uiso 1 1 calc R . .
N9 N 0.5462(6) 0.9549(4) 0.2360(4) 0.034(2) Uani 1 1 d . . .
O31 O 0.5680(5) 1.0331(3) 0.2616(3) 0.0341(17) Uani 1 1 d . . .
C59 C 0.6612(8) 1.0606(5) 0.2533(6) 0.038(3) Uani 1 1 d . . .
H56 H 0.6757 1.1137 0.2748 0.046 Uiso 1 1 calc R . .
H57 H 0.6595 1.0574 0.2073 0.046 Uiso 1 1 calc R . .
C60 C 0.7396(8) 1.0229(5) 0.2771(5) 0.037(3) Uani 1 1 d . . .
H58 H 0.7259 0.9697 0.2557 0.044 Uiso 1 1 calc R . .
H59 H 0.7981 1.0441 0.2652 0.044 Uiso 1 1 calc R . .
O32 O 0.7558(5) 1.0290(3) 0.3438(3) 0.0367(17) Uani 1 1 d . . .
N10 N 0.6870(6) 0.9818(4) 0.3614(4) 0.0286(19) Uani 1 1 d . . .
C61 C 0.6933(7) 0.9952(5) 0.4230(5) 0.027(2) Uani 1 1 d . . .
H60 H 0.7426 1.0323 0.4478 0.032 Uiso 1 1 calc R . .
C62 C 0.6313(7) 0.9583(5) 0.4568(5) 0.028(2) Uani 1 1 d . . .
C63 C 0.5574(7) 0.9005(5) 0.4268(5) 0.027(2) Uani 1 1 d . . .
C64 C 0.4969(7) 0.8721(4) 0.4626(5) 0.025(2) Uani 1 1 d . . .
C65 C 0.5078(6) 0.9011(5) 0.5281(5) 0.025(2) Uani 1 1 d . . .
C66 C 0.5834(7) 0.9584(5) 0.5571(5) 0.027(2) Uani 1 1 d . . .
H61 H 0.5925 0.9778 0.6016 0.033 Uiso 1 1 calc R . .
C67 C 0.6428(7) 0.9863(5) 0.5233(5) 0.030(2) Uani 1 1 d . . .
H62 H 0.6928 1.0249 0.5442 0.036 Uiso 1 1 calc R . .
O33 O 0.5418(5) 0.8711(3) 0.3633(3) 0.0319(16) Uani 1 1 d . . .
O34 O 0.4244(5) 0.8193(3) 0.4290(3) 0.0275(15) Uani 1 1 d . . .
C68 C 0.4467(7) 0.8784(5) 0.5685(5) 0.028(2) Uani 1 1 d . . .
H63 H 0.4620 0.9020 0.6123 0.034 Uiso 1 1 calc R . .
N11 N 0.3724(6) 0.8286(4) 0.5503(4) 0.0292(18) Uani 1 1 d . . .
O35 O 0.3288(5) 0.8197(4) 0.6018(3) 0.0333(16) Uani 1 1 d . . .
C69 C 0.2411(8) 0.7703(5) 0.5790(5) 0.038(3) Uani 1 1 d . . .
H64 H 0.2239 0.7487 0.6143 0.046 Uiso 1 1 calc R . .
H65 H 0.2500 0.7292 0.5450 0.046 Uiso 1 1 calc R . .
C70 C 0.1607(7) 0.8082(5) 0.5535(5) 0.033(2) Uani 1 1 d . . .
H66 H 0.1028 0.7713 0.5393 0.040 Uiso 1 1 calc R . .
H67 H 0.1492 0.8471 0.5884 0.040 Uiso 1 1 calc R . .
O36 O 0.1767(5) 0.8407(3) 0.5025(3) 0.0332(16) Uani 1 1 d . . .
N12 N 0.1956(6) 0.7873(4) 0.4500(4) 0.0306(19) Uani 1 1 d . . .
C71 C 0.1313(8) 0.7792(6) 0.4012(6) 0.038(3) Uani 1 1 d . . .
H68 H 0.0787 0.8048 0.4061 0.046 Uiso 1 1 calc R . .
O37 O 0.4691(4) 0.6993(3) 0.3211(3) 0.0250(14) Uani 1 1 d . . .
H69 H 0.5210 0.7043 0.3584 0.030 Uiso 1 1 calc R . .
O38 O 0.3734(5) 0.5023(3) 0.1831(3) 0.0327(16) Uani 1 1 d . . .
O39 O 0.4320(5) 0.5360(3) 0.2874(3) 0.0312(16) Uani 1 1 d . . .
C72 C 0.4255(7) 0.4939(5) 0.2335(5) 0.031(2) Uani 1 1 d . . .
C73 C 0.4803(8) 0.4316(5) 0.2263(5) 0.039(3) Uani 1 1 d . . .
H70 H 0.5434 0.4490 0.2197 0.059 Uiso 1 1 calc R . .
H71 H 0.4482 0.3927 0.1897 0.059 Uiso 1 1 calc R . .
H72 H 0.4858 0.4118 0.2649 0.059 Uiso 1 1 calc R . .
O40 O 0.7141(5) 0.8461(4) 0.2782(4) 0.050(2) Uani 1 1 d . . .
O41 O 0.6653(5) 0.7379(4) 0.3035(4) 0.0430(19) Uani 1 1 d . . .
C74 C 0.724(2) 0.7838(17) 0.2841(13) 0.029(7) Uani 0.50 1 d PU A 1
C75 C 0.8240(19) 0.7635(14) 0.2892(18) 0.062(8) Uani 0.50 1 d PU A 1
H73 H 0.8227 0.7122 0.2941 0.093 Uiso 0.50 1 calc PR A 1
H74 H 0.8651 0.7967 0.3262 0.093 Uiso 0.50 1 calc PR A 1
H75 H 0.8481 0.7684 0.2506 0.093 Uiso 0.50 1 calc PR A 1
C76 C 0.730(2) 0.7885(17) 0.3087(14) 0.027(7) Uani 0.50 1 d PU A 2
C77 C 0.826(2) 0.7795(19) 0.341(2) 0.082(10) Uani 0.50 1 d PU A 2
H76 H 0.8714 0.8234 0.3428 0.123 Uiso 0.50 1 calc PR A 2
H77 H 0.8469 0.7354 0.3174 0.123 Uiso 0.50 1 calc PR A 2
H78 H 0.8238 0.7737 0.3845 0.123 Uiso 0.50 1 calc PR A 2
O42 O 0.3708(5) 0.6756(3) 0.4943(3) 0.0312(15) Uani 1 1 d . . .
O43 O 0.4530(4) 0.6283(3) 0.4213(3) 0.0276(15) Uani 1 1 d . . .
C78 C 0.4302(7) 0.6366(5) 0.4756(5) 0.024(2) Uani 1 1 d . . .
C79 C 0.4781(9) 0.5966(6) 0.5224(5) 0.042(3) Uani 1 1 d . . .
H79 H 0.4780 0.6234 0.5658 0.064 Uiso 1 1 calc R . .
H80 H 0.5433 0.5939 0.5165 0.064 Uiso 1 1 calc R . .
H81 H 0.4441 0.5463 0.5154 0.064 Uiso 1 1 calc R . .
O44 O 0.5733(5) 0.5988(4) 0.2107(3) 0.0354(17) Uani 1 1 d . . .
O45 O 0.6108(7) 0.6757(5) 0.1516(5) 0.070(3) Uani 1 1 d . . .
C80 C 0.5987(8) 0.6116(6) 0.1610(5) 0.039(3) Uani 1 1 d . A .
C81 C 0.6142(13) 0.5478(11) 0.1126(8) 0.102(7) Uani 1 1 d . . .
H82 H 0.5664 0.5411 0.0740 0.153 Uiso 1 1 calc R A .
H83 H 0.6093 0.5028 0.1294 0.153 Uiso 1 1 calc R . .
H84 H 0.6772 0.5575 0.1024 0.153 Uiso 1 1 calc R . .
O46 O 0.3099(5) 0.8077(4) 0.2807(3) 0.0373(17) Uani 1 1 d . . .
O47 O 0.3597(6) 0.9272(4) 0.2996(4) 0.049(2) Uani 1 1 d . . .
C82 C 0.2995(8) 0.8706(6) 0.2746(5) 0.040(3) Uani 1 1 d . . .
C83 C 0.2103(10) 0.8776(7) 0.2330(7) 0.070(5) Uani 1 1 d . . .
H85 H 0.1893 0.8317 0.2005 0.105 Uiso 1 1 calc R . .
H86 H 0.2216 0.9191 0.2124 0.105 Uiso 1 1 calc R . .
H87 H 0.1616 0.8866 0.2588 0.105 Uiso 1 1 calc R . .
O48 O 0.2808(5) 0.5308(3) 0.3625(3) 0.0304(15) Uani 1 1 d D . .
H88 H 0.215(3) 0.508(5) 0.339(4) 0.046 Uiso 1 1 d D . .
C84 C 0.3236(9) 0.4669(5) 0.3720(6) 0.047(3) Uani 1 1 d . . .
H89 H 0.3208 0.4333 0.3308 0.071 Uiso 1 1 calc R . .
H90 H 0.2897 0.4413 0.3987 0.071 Uiso 1 1 calc R . .
H91 H 0.3897 0.4826 0.3930 0.071 Uiso 1 1 calc R . .
O49 O 0.1688(6) 0.0215(4) 0.1248(5) 0.059(2) Uani 1 1 d . . .
H92 H 0.1272 0.0345 0.1457 0.088 Uiso 1 1 calc R . .
C85 C 0.1390(12) 0.0258(8) 0.0584(7) 0.068(4) Uani 1 1 d . . .
H93 H 0.1240 0.0756 0.0569 0.102 Uiso 1 1 calc R . .
H94 H 0.0829 -0.0108 0.0390 0.102 Uiso 1 1 calc R . .
H95 H 0.1901 0.0156 0.0350 0.102 Uiso 1 1 calc R . .
O50 O 0.3476(7) 1.0689(5) 0.2878(5) 0.064(3) Uani 1 1 d D . .
H96 H 0.3573 1.0259 0.2907 0.096 Uiso 1 1 calc R . .
C86 C 0.2537(13) 1.0781(8) 0.2963(8) 0.080(5) Uani 1 1 d . . .
H97 H 0.2450 1.0694 0.3379 0.121 Uiso 1 1 calc R . .
H98 H 0.2087 1.0426 0.2628 0.121 Uiso 1 1 calc R . .
H99 H 0.2429 1.1287 0.2939 0.121 Uiso 1 1 calc R . .
O51 O 0.3624(7) 1.0785(5) 0.1668(4) 0.068(3) Uani 1 1 d D . .
H100 H 0.352(11) 1.081(7) 0.212(3) 0.101 Uiso 1 1 d D . .
H101 H 0.294(3) 1.059(8) 0.147(6) 0.101 Uiso 1 1 d D . .
O52 O -0.5411(7) 0.1856(7) 0.1227(5) 0.085(4) Uani 1 1 d D . .
H102 H -0.568(7) 0.145(7) 0.143(8) 0.127 Uiso 1 1 d D . .
H103 H -0.57(2) 0.202(10) 0.085(9) 0.127 Uiso 0.50 1 d PD B 2
C87 C -0.572(2) 0.1529(17) 0.0574(15) 0.072(8) Uiso 0.50 1 d P C 1
H104 H -0.5427 0.1839 0.0321 0.108 Uiso 0.50 1 calc PR C 1
H105 H -0.6404 0.1487 0.0466 0.108 Uiso 0.50 1 calc PR C 1
H106 H -0.5525 0.1035 0.0481 0.108 Uiso 0.50 1 calc PR C 1
O53 O -0.644(2) 0.2095(15) 0.0098(14) 0.041(7) Uiso 0.25 1 d PD D 2
H107 H -0.685(12) 0.242(19) -0.010(18) 0.061 Uiso 0.25 1 d PD E 2
C88 C -0.623(5) 0.162(3) -0.033(3) 0.070(16) Uiso 0.25 1 d P D 2
H108 H -0.5812 0.1316 -0.0144 0.104 Uiso 0.25 1 calc PR D 2
H109 H -0.5915 0.1873 -0.0613 0.104 Uiso 0.25 1 calc PR D 2
H110 H -0.6809 0.1306 -0.0583 0.104 Uiso 0.25 1 calc PR D 2
O54 O -0.7786(18) 0.2824(12) -0.0298(11) 0.085(6) Uiso 0.50 1 d PD F 1
H111 H -0.7923 0.3169 -0.0031 0.128 Uiso 0.50 1 calc PR F 1
C89 C -0.844(3) 0.2719(19) -0.0907(16) 0.079(9) Uiso 0.50 1 d P F 1
H112 H -0.8303 0.2297 -0.1211 0.119 Uiso 0.50 1 calc PR F 1
H113 H -0.8360 0.3168 -0.1075 0.119 Uiso 0.50 1 calc PR F 1
H114 H -0.9090 0.2621 -0.0841 0.119 Uiso 0.50 1 calc PR F 1
O55 O -0.6275(18) 0.2389(12) -0.0683(12) 0.085(6) Uiso 0.50 1 d PD G 1
H115 H -0.63(2) 0.278(11) -0.095(11) 0.128 Uiso 0.50 1 d PD H 1
C90 C -0.655(2) 0.1639(15) -0.1017(14) 0.069(8) Uiso 0.50 1 d P G 1
H116 H -0.6483 0.1313 -0.0716 0.104 Uiso 0.50 1 calc PR G 1
H117 H -0.6155 0.1516 -0.1335 0.104 Uiso 0.50 1 calc PR G 1
H118 H -0.7215 0.1571 -0.1229 0.104 Uiso 0.50 1 calc PR G 1
O56 O -0.714(3) 0.292(2) -0.068(2) 0.078(12) Uiso 0.25 1 d PD I 3
H119 H -0.67(3) 0.31(3) -0.095(9) 0.117 Uiso 0.25 1 d PD J 3
H120 H -0.781(16) 0.30(4) -0.084(10) 0.117 Uiso 0.25 1 d PD K 3
O57 O -0.613(4) 0.348(3) -0.021(2) 0.093(14) Uiso 0.25 1 d PD L 2
H121 H -0.60(4) 0.35(3) -0.065(4) 0.140 Uiso 0.25 1 d PD M 2
H122 H -0.68(2) 0.32(3) -0.037(14) 0.140 Uiso 0.25 1 d PD N 2
O58 O -0.887(3) 0.317(2) -0.0816(18) 0.162(14) Uiso 0.50 1 d PD O 2
H123 H -0.944(16) 0.31(3) -0.060(18) 0.244 Uiso 0.50 1 d PD P 2
H124 H -0.84(3) 0.29(2) -0.063(19) 0.244 Uiso 0.50 1 d PD Q 2
O59 O -0.801(6) 0.294(4) -0.182(4) 0.29(3) Uiso 0.50 1 d PD R 2
H125 H -0.83(7) 0.29(3) -0.14(3) 0.435 Uiso 0.50 1 d PD S 2
H126 H -0.732(5) 0.32(3) -0.17(5) 0.435 Uiso 0.50 1 d PD T 2
O60 O 0.071(3) 0.102(2) 0.531(2) 0.075(11) Uiso 0.25 1 d P . .
H127 H 0.0229 0.0882 0.5442 0.112 Uiso 0.25 1 calc PR . .
C91 C 0.093(5) 0.050(3) 0.495(3) 0.081(19) Uiso 0.25 1 d P . .
H128 H 0.1586 0.0608 0.4905 0.122 Uiso 0.25 1 calc PR . .
H129 H 0.0518 0.0415 0.4529 0.122 Uiso 0.25 1 calc PR . .
H130 H 0.0843 0.0053 0.5119 0.122 Uiso 0.25 1 calc PR . .

loop_
_atom_site_aniso_label
_atom_site_aniso_U_11
_atom_site_aniso_U_22
_atom_site_aniso_U_33
_atom_site_aniso_U_23
_atom_site_aniso_U_13
_atom_site_aniso_U_12
Zn1 0.0326(7) 0.0357(6) 0.0338(7) 0.0090(5) 0.0131(5) 0.0092(5)
Zn2 0.0226(6) 0.0292(6) 0.0378(7) 0.0046(5) 0.0059(5) 0.0073(5)
Zn3 0.0205(6) 0.0272(6) 0.0327(6) 0.0070(4) 0.0069(5) 0.0060(4)
Zn4 0.0244(6) 0.0281(6) 0.0318(6) 0.0060(4) 0.0106(5) 0.0031(4)
Zn5 0.0249(6) 0.0281(6) 0.0345(7) 0.0057(5) 0.0109(5) 0.0028(4)
Zn6 0.0203(6) 0.0276(6) 0.0331(6) 0.0052(4) 0.0078(5) 0.0030(4)
C1 0.024(5) 0.022(5) 0.044(6) 0.005(4) 0.005(5) -0.002(4)
C2 0.015(5) 0.043(6) 0.026(5) 0.013(4) 0.006(4) 0.007(4)
C3 0.031(6) 0.021(5) 0.036(6) 0.006(4) 0.003(5) -0.003(4)
C4 0.023(5) 0.042(6) 0.031(6) 0.009(4) 0.004(4) -0.003(4)
C5 0.039(7) 0.036(6) 0.044(7) 0.010(5) 0.005(5) -0.009(5)
C6 0.050(7) 0.031(6) 0.048(7) 0.010(5) 0.017(6) 0.002(5)
O1 0.023(4) 0.031(3) 0.037(4) 0.012(3) 0.011(3) 0.005(3)
O2 0.035(4) 0.039(4) 0.027(4) 0.010(3) 0.013(3) 0.006(3)
C7 0.030(6) 0.039(6) 0.038(6) 0.012(5) 0.005(5) -0.001(4)
N1 0.047(6) 0.042(5) 0.029(5) 0.010(4) 0.022(4) 0.013(4)
O3 0.053(5) 0.049(4) 0.040(5) 0.015(3) 0.023(4) 0.014(4)
C8 0.073(9) 0.043(6) 0.042(7) 0.014(5) 0.019(6) 0.013(6)
C9 0.045(7) 0.049(6) 0.036(6) 0.005(5) 0.011(5) 0.015(5)
O4 0.056(5) 0.041(4) 0.042(5) 0.000(3) 0.013(4) 0.022(4)
N2 0.052(7) 0.032(5) 0.046(6) 0.003(4) 0.017(5) 0.018(4)
C10 0.050(8) 0.048(6) 0.033(6) 0.007(5) 0.027(6) 0.020(5)
C11 0.048(7) 0.031(5) 0.060(8) 0.017(5) 0.033(6) 0.010(5)
C12 0.017(5) 0.038(6) 0.054(7) 0.021(5) 0.008(5) 0.001(4)
C13 0.029(6) 0.026(5) 0.041(6) 0.010(4) 0.015(5) 0.002(4)
C14 0.023(5) 0.033(5) 0.054(7) 0.018(5) 0.014(5) 0.012(4)
C15 0.033(7) 0.052(7) 0.068(9) 0.023(6) 0.017(6) 0.009(5)
C16 0.040(7) 0.046(6) 0.059(8) 0.020(5) 0.019(6) 0.007(5)
O5 0.031(4) 0.030(3) 0.038(4) 0.013(3) 0.013(3) 0.006(3)
O6 0.025(4) 0.030(3) 0.039(4) 0.008(3) 0.014(3) 0.003(3)
C17 0.030(6) 0.030(5) 0.065(8) 0.020(5) 0.013(6) 0.012(4)
N3 0.017(4) 0.029(4) 0.056(6) 0.010(4) -0.001(4) 0.001(3)
O7 0.035(5) 0.036(4) 0.065(6) 0.016(4) -0.008(4) 0.004(3)
C18 0.032(6) 0.036(6) 0.064(8) 0.017(5) 0.003(6) 0.007(5)
C19 0.029(6) 0.030(5) 0.048(7) 0.009(4) 0.008(5) 0.011(4)
O8 0.042(5) 0.050(4) 0.043(5) 0.005(3) -0.003(4) 0.030(4)
N4 0.027(5) 0.038(5) 0.039(5) 0.005(4) 0.004(4) 0.016(4)
C20 0.027(6) 0.035(5) 0.037(6) 0.002(4) 0.004(5) 0.004(4)
C21 0.027(5) 0.020(5) 0.032(6) 0.003(4) 0.006(4) 0.004(4)
C22 0.024(5) 0.026(5) 0.037(6) 0.002(4) 0.015(5) -0.005(4)
C23 0.021(5) 0.023(5) 0.031(6) 0.004(4) 0.009(4) -0.001(4)
C24 0.033(6) 0.024(5) 0.027(5) 0.002(4) 0.012(4) 0.002(4)
C25 0.030(6) 0.033(5) 0.034(6) 0.011(4) 0.005(5) 0.010(4)
C26 0.031(6) 0.040(6) 0.031(6) 0.002(4) 0.003(5) 0.008(5)
O9 0.018(3) 0.029(3) 0.043(4) 0.006(3) 0.011(3) 0.005(3)
O10 0.020(3) 0.032(3) 0.026(4) 0.002(3) 0.007(3) 0.003(3)
C27 0.031(6) 0.040(6) 0.029(6) -0.001(4) 0.002(5) 0.009(4)
N5 0.028(5) 0.032(4) 0.026(5) 0.005(3) 0.011(4) 0.009(3)
O11 0.028(4) 0.039(4) 0.042(4) 0.007(3) 0.015(3) 0.013(3)
C28 0.026(5) 0.029(5) 0.033(6) 0.002(4) 0.000(4) 0.010(4)
C29 0.022(5) 0.031(5) 0.052(7) 0.006(5) 0.004(5) 0.008(4)
O12 0.027(4) 0.032(4) 0.041(4) 0.008(3) 0.009(3) 0.009(3)
N6 0.022(4) 0.030(4) 0.032(5) 0.005(3) 0.005(4) 0.004(3)
C30 0.043(7) 0.022(5) 0.034(6) 0.009(4) 0.003(5) -0.003(4)
O13 0.024(4) 0.026(3) 0.037(4) 0.011(3) 0.014(3) 0.005(3)
O14 0.044(5) 0.038(4) 0.026(4) 0.005(3) 0.005(3) 0.001(3)
O15 0.034(4) 0.029(4) 0.044(5) 0.005(3) 0.017(3) 0.002(3)
C31 0.031(6) 0.044(6) 0.035(6) 0.013(5) 0.005(5) 0.011(5)
C32 0.050(8) 0.044(7) 0.056(8) 0.002(5) 0.010(6) -0.007(6)
O16 0.035(4) 0.035(4) 0.042(4) 0.008(3) 0.001(3) 0.002(3)
O17 0.022(4) 0.039(4) 0.034(4) 0.006(3) 0.010(3) 0.008(3)
C33 0.031(6) 0.034(6) 0.041(6) 0.006(5) 0.012(5) 0.003(5)
C34 0.049(8) 0.043(7) 0.093(11) 0.027(7) 0.011(7) 0.001(6)
O18 0.029(4) 0.022(4) 0.040(4) 0.010(3) 0.012(3) 0.006(3)
O19 0.029(4) 0.031(4) 0.044(4) 0.010(3) 0.017(3) 0.004(3)
C35 0.019(5) 0.041(6) 0.021(5) 0.016(4) 0.003(4) 0.009(4)
C36 0.026(5) 0.027(5) 0.053(7) 0.007(4) 0.019(5) 0.001(4)
O20 0.042(5) 0.032(4) 0.047(5) 0.004(3) 0.022(4) 0.007(3)
O21 0.036(5) 0.044(4) 0.061(5) 0.011(4) 0.019(4) 0.010(4)
C37 0.047(8) 0.043(6) 0.050(7) 0.005(5) 0.023(6) 0.009(6)
C38 0.047(9) 0.049(8) 0.115(13) -0.020(8) 0.022(9) 0.000(6)
O22 0.031(4) 0.043(4) 0.034(4) 0.008(3) 0.012(3) -0.007(3)
O23 0.035(4) 0.048(4) 0.036(5) 0.006(3) 0.007(3) -0.007(3)
C39 0.025(5) 0.028(5) 0.049(7) 0.012(5) 0.010(5) 0.008(4)
C40 0.037(6) 0.036(6) 0.040(6) 0.008(5) 0.009(5) -0.003(5)
O24 0.037(5) 0.054(5) 0.037(5) 0.010(3) 0.005(4) 0.012(4)
C41 0.053(9) 0.083(10) 0.068(10) 0.017(8) 0.017(8) -0.006(7)
Zn7 0.0275(6) 0.0289(6) 0.0314(7) 0.0055(5) 0.0061(5) -0.0001(5)
Zn8 0.0247(6) 0.0243(5) 0.0369(7) 0.0076(4) 0.0091(5) 0.0014(4)
Zn9 0.0199(6) 0.0263(5) 0.0319(6) 0.0051(4) 0.0076(5) 0.0032(4)
Zn10 0.0214(6) 0.0250(5) 0.0311(6) 0.0048(4) 0.0062(5) 0.0031(4)
Zn11 0.0241(6) 0.0267(6) 0.0323(7) 0.0057(4) 0.0075(5) 0.0027(4)
Zn12 0.0233(6) 0.0268(6) 0.0340(7) 0.0052(4) 0.0057(5) 0.0015(4)
C42 0.024(5) 0.035(5) 0.041(6) 0.008(4) 0.011(5) 0.004(4)
C43 0.023(5) 0.027(5) 0.036(6) 0.008(4) 0.007(4) 0.000(4)
C44 0.023(5) 0.026(5) 0.043(6) 0.004(4) 0.008(5) -0.001(4)
C45 0.032(6) 0.035(5) 0.033(6) 0.010(4) 0.006(5) 0.003(4)
C46 0.032(6) 0.056(7) 0.035(6) 0.007(5) 0.002(5) 0.009(5)
C47 0.028(6) 0.045(6) 0.041(6) 0.005(5) 0.017(5) 0.014(5)
O25 0.020(3) 0.033(3) 0.028(4) 0.006(3) 0.007(3) 0.012(3)
O26 0.033(4) 0.023(3) 0.030(4) 0.006(3) 0.004(3) 0.000(3)
C48 0.028(6) 0.033(5) 0.028(6) 0.011(4) -0.001(4) -0.007(4)
N7 0.039(5) 0.035(4) 0.022(4) 0.003(3) 0.006(4) -0.002(4)
O27 0.029(4) 0.046(4) 0.030(4) 0.004(3) 0.002(3) -0.005(3)
C49 0.048(7) 0.042(6) 0.038(7) 0.001(5) 0.008(6) -0.018(5)
C50 0.079(10) 0.031(6) 0.047(7) -0.001(5) 0.021(7) 0.001(6)
O28 0.040(5) 0.041(4) 0.031(4) -0.001(3) 0.006(3) -0.011(3)
N8 0.029(5) 0.038(5) 0.036(5) 0.002(4) 0.008(4) 0.003(4)
C51 0.027(6) 0.057(7) 0.024(6) 0.013(5) -0.001(4) -0.012(5)
C52 0.028(6) 0.032(5) 0.035(6) 0.011(4) 0.001(5) -0.003(4)
C53 0.017(5) 0.037(5) 0.035(6) 0.010(4) 0.010(4) 0.006(4)
C54 0.022(5) 0.034(5) 0.035(6) 0.007(4) 0.006(4) 0.000(4)
C55 0.029(6) 0.033(6) 0.042(7) 0.009(4) 0.007(5) 0.002(4)
C56 0.028(6) 0.042(6) 0.036(6) 0.020(5) 0.004(5) -0.001(4)
C57 0.036(6) 0.047(6) 0.030(6) 0.013(5) 0.000(5) -0.002(5)
O29 0.027(4) 0.031(4) 0.033(4) 0.009(3) 0.009(3) 0.001(3)
O30 0.038(4) 0.024(3) 0.041(4) 0.005(3) 0.005(3) 0.000(3)
C58 0.028(6) 0.032(5) 0.042(7) 0.011(4) 0.012(5) 0.000(4)
N9 0.039(5) 0.028(4) 0.038(5) 0.009(4) 0.015(4) 0.006(4)
O31 0.029(4) 0.027(4) 0.050(5) 0.014(3) 0.011(3) 0.009(3)
C59 0.040(6) 0.023(5) 0.051(7) 0.006(4) 0.014(5) -0.009(4)
C60 0.044(7) 0.018(5) 0.046(7) 0.003(4) 0.018(5) -0.010(4)
O32 0.036(4) 0.032(4) 0.042(5) 0.007(3) 0.016(3) -0.009(3)
N10 0.021(4) 0.024(4) 0.045(6) 0.013(3) 0.010(4) 0.004(3)
C61 0.016(5) 0.025(5) 0.039(6) 0.006(4) 0.007(4) 0.003(4)
C62 0.026(5) 0.025(5) 0.034(6) 0.006(4) 0.009(4) 0.007(4)
C63 0.026(5) 0.029(5) 0.033(6) 0.010(4) 0.007(4) 0.020(4)
C64 0.022(5) 0.016(4) 0.034(6) 0.005(4) -0.004(4) 0.007(4)
C65 0.012(4) 0.033(5) 0.034(6) 0.010(4) 0.011(4) 0.002(4)
C66 0.025(5) 0.021(5) 0.033(6) 0.004(4) -0.001(4) 0.001(4)
C67 0.021(5) 0.036(5) 0.034(6) 0.008(4) 0.004(4) 0.010(4)
O33 0.023(4) 0.029(3) 0.040(4) 0.002(3) 0.006(3) 0.001(3)
O34 0.023(4) 0.025(3) 0.032(4) 0.006(3) 0.002(3) -0.001(3)
C68 0.027(5) 0.032(5) 0.024(5) 0.002(4) 0.001(4) 0.011(4)
N11 0.024(4) 0.037(5) 0.030(5) 0.009(3) 0.012(4) 0.005(4)
O35 0.030(4) 0.040(4) 0.031(4) 0.005(3) 0.013(3) 0.004(3)
C69 0.041(7) 0.035(6) 0.040(6) 0.004(4) 0.016(5) 0.005(5)
C70 0.021(5) 0.035(5) 0.044(6) 0.006(4) 0.007(5) 0.010(4)
O36 0.026(4) 0.033(4) 0.040(4) 0.003(3) 0.013(3) 0.005(3)
N12 0.031(5) 0.033(4) 0.028(5) 0.002(3) 0.013(4) 0.007(4)
C71 0.028(6) 0.039(6) 0.051(7) 0.006(5) 0.020(5) 0.007(5)
O37 0.025(4) 0.033(3) 0.021(3) 0.014(3) 0.003(3) 0.007(3)
O38 0.028(4) 0.030(4) 0.039(4) 0.003(3) 0.008(3) 0.006(3)
O39 0.033(4) 0.024(3) 0.033(4) -0.003(3) 0.010(3) 0.001(3)
C72 0.028(6) 0.021(5) 0.042(6) 0.006(4) 0.008(5) -0.002(4)
C73 0.043(7) 0.033(6) 0.044(7) 0.008(5) 0.012(5) 0.006(5)
O40 0.032(4) 0.036(4) 0.086(7) 0.010(4) 0.025(4) 0.011(3)
O41 0.025(4) 0.039(4) 0.062(5) 0.008(4) 0.006(4) -0.002(3)
C74 0.031(11) 0.024(10) 0.030(12) 0.004(9) 0.001(10) 0.005(7)
C75 0.034(13) 0.050(13) 0.13(2) 0.049(15) 0.037(15) 0.023(10)
C76 0.021(10) 0.029(10) 0.031(12) 0.003(9) 0.008(10) 0.005(7)
C77 0.040(15) 0.084(18) 0.13(2) 0.041(18) 0.006(17) 0.000(13)
O42 0.029(4) 0.030(3) 0.037(4) 0.007(3) 0.011(3) 0.006(3)
O43 0.017(3) 0.034(3) 0.030(4) 0.005(3) -0.001(3) 0.004(3)
C78 0.022(5) 0.020(4) 0.031(6) 0.005(4) 0.006(4) 0.001(4)
C79 0.049(7) 0.041(6) 0.039(7) 0.007(5) 0.013(5) 0.009(5)
O44 0.032(4) 0.035(4) 0.041(5) 0.009(3) 0.008(3) 0.011(3)
O45 0.051(6) 0.077(6) 0.080(7) 0.043(5) -0.001(5) -0.023(5)
C80 0.025(6) 0.056(7) 0.035(7) 0.010(5) 0.005(5) 0.005(5)
C81 0.087(13) 0.148(16) 0.055(10) -0.033(10) 0.023(9) 0.033(12)
O46 0.036(4) 0.035(4) 0.039(4) 0.010(3) 0.002(3) 0.002(3)
O47 0.041(5) 0.038(4) 0.062(6) 0.009(4) -0.001(4) 0.005(4)
C82 0.035(6) 0.036(6) 0.042(7) 0.004(5) -0.001(5) -0.001(5)
C83 0.057(9) 0.058(8) 0.084(11) 0.026(7) -0.024(8) -0.001(7)
O48 0.030(4) 0.026(3) 0.036(4) 0.007(3) 0.008(3) 0.003(3)
C84 0.064(8) 0.024(5) 0.055(8) 0.002(5) 0.022(6) 0.004(5)
O49 0.041(5) 0.060(5) 0.077(7) 0.010(4) 0.020(5) 0.014(4)
C85 0.084(11) 0.064(9) 0.063(10) 0.019(7) 0.027(8) 0.017(8)
O50 0.063(6) 0.053(5) 0.086(7) 0.025(5) 0.025(5) 0.022(5)
C86 0.106(14) 0.069(9) 0.076(11) 0.011(8) 0.026(10) 0.053(9)
O51 0.074(7) 0.075(6) 0.061(6) 0.029(5) 0.014(5) 0.013(5)
O52 0.048(6) 0.130(10) 0.069(7) 0.039(6) -0.005(5) -0.029(6)

loop_
_atom_type_symbol
_atom_type_description
_atom_type_scat_dispersion_real
_atom_type_scat_dispersion_imag
_atom_type_scat_source
C C 0.0033 0.0016 'International Tables Vol C Tables 4.2.6.8 and 6.1.1.4'
H H 0.0000 0.0000 'International Tables Vol C Tables 4.2.6.8 and 6.1.1.4'
N N 0.0061 0.0033 'International Tables Vol C Tables 4.2.6.8 and 6.1.1.4'
O O 0.0106 0.0060 'International Tables Vol C Tables 4.2.6.8 and 6.1.1.4'
Zn Zn 0.2839 1.4301 'International Tables Vol C Tables 4.2.6.8 and 6.1.1.4'

loop_
_geom_angle_atom_site_label_1
_geom_angle_atom_site_label_2
_geom_angle_atom_site_label_3
_geom_angle
_geom_angle_site_symmetry_1
_geom_angle_site_symmetry_3
_geom_angle_publ_flag
O14 Zn1 O5 108.1(3) . . ?
O14 Zn1 O2 97.3(3) . . ?
O5 Zn1 O2 98.3(3) . . ?
O14 Zn1 N2 101.9(3) . . ?
O5 Zn1 N2 82.3(3) . . ?
O2 Zn1 N2 159.6(3) . . ?
O14 Zn1 N1 116.5(3) . . ?
O5 Zn1 N1 134.8(3) . . ?
O2 Zn1 N1 83.6(3) . . ?
N2 Zn1 N1 81.8(3) . . ?
O16 Zn2 O9 125.0(3) . . ?
O16 Zn2 N3 113.0(3) . . ?
O9 Zn2 N3 122.0(3) . . ?
O16 Zn2 O6 96.5(3) . . ?
O9 Zn2 O6 87.6(3) . . ?
N3 Zn2 O6 86.4(3) . . ?
O16 Zn2 N4 92.6(3) . . ?
O9 Zn2 N4 86.6(3) . . ?
N3 Zn2 N4 90.8(4) . . ?
O6 Zn2 N4 170.9(3) . . ?
O18 Zn3 O10 116.9(3) . . ?
O18 Zn3 O1 97.3(3) . . ?
O10 Zn3 O1 89.3(3) . . ?
O18 Zn3 N6 123.4(3) . . ?
O10 Zn3 N6 119.6(3) . . ?
O1 Zn3 N6 85.9(3) . . ?
O18 Zn3 N5 92.3(3) . . ?
O10 Zn3 N5 86.4(3) . . ?
O1 Zn3 N5 170.4(3) . . ?
N6 Zn3 N5 88.8(3) . . ?
O15 Zn4 O19 96.4(3) . . ?
O15 Zn4 O2 92.7(3) . . ?
O19 Zn4 O2 170.8(3) . . ?
O15 Zn4 O1 170.6(3) . . ?
O19 Zn4 O1 92.5(3) . . ?
O2 Zn4 O1 78.3(3) . . ?
O15 Zn4 O13 92.9(3) . . ?
O19 Zn4 O13 83.0(3) . . ?
O2 Zn4 O13 97.1(3) . . ?
O1 Zn4 O13 90.9(2) . . ?
O15 Zn4 O24 87.3(3) . . ?
O19 Zn4 O24 82.8(3) . . ?
O2 Zn4 O24 97.2(3) . . ?
O1 Zn4 O24 91.1(3) . . ?
O13 Zn4 O24 165.7(3) . . ?
O13 Zn5 O20 113.7(3) . . ?
O13 Zn5 O5 95.6(3) . . ?
O20 Zn5 O5 96.6(3) . . ?
O13 Zn5 O6 96.1(3) . . ?
O20 Zn5 O6 150.2(3) . . ?
O5 Zn5 O6 79.5(3) . . ?
O13 Zn5 O17 89.8(3) . . ?
O20 Zn5 O17 92.1(3) . . ?
O5 Zn5 O17 166.8(3) . . ?
O6 Zn5 O17 88.0(3) . . ?
O13 Zn5 O21 172.4(3) . . ?
O20 Zn5 O21 58.8(3) . . ?
O5 Zn5 O21 84.9(3) . . ?
O6 Zn5 O21 91.4(3) . . ?
O17 Zn5 O21 91.3(3) . . ?
O13 Zn5 C37 143.6(3) . . ?
O20 Zn5 C37 29.9(3) . . ?
O5 Zn5 C37 91.0(3) . . ?
O6 Zn5 C37 120.3(3) . . ?
O17 Zn5 C37 91.7(3) . . ?
O21 Zn5 C37 28.8(3) . . ?
O22 Zn6 O9 123.4(3) . . ?
O22 Zn6 O13 108.0(3) . . ?
O9 Zn6 O13 108.8(3) . . ?
O22 Zn6 O10 125.3(3) . . ?
O9 Zn6 O10 82.2(3) . . ?
O13 Zn6 O10 106.1(3) . . ?
C2 C1 C6 118.4(9) . . ?
C2 C1 C30 123.0(9) . . ?
C6 C1 C30 118.7(9) . . ?
O1 C2 C1 124.0(9) . . ?
O1 C2 C3 117.1(8) . . ?
C1 C2 C3 118.9(9) . . ?
O2 C3 C4 122.4(9) . . ?
O2 C3 C2 118.0(9) . . ?
C4 C3 C2 119.7(9) . . ?
C3 C4 C5 120.8(10) . . ?
C3 C4 C7 124.9(10) . . ?
C5 C4 C7 114.3(10) . . ?
C6 C5 C4 118.7(11) . . ?
C6 C5 H1 120.7 . . ?
C4 C5 H1 120.7 . . ?
C5 C6 C1 123.6(10) . . ?
C5 C6 H2 118.2 . . ?
C1 C6 H2 118.2 . . ?
C2 O1 Zn3 129.3(6) . . ?
C2 O1 Zn4 111.1(6) . . ?
Zn3 O1 Zn4 119.2(3) . . ?
C3 O2 Zn1 129.2(7) . . ?
C3 O2 Zn4 112.1(6) . . ?
Zn1 O2 Zn4 116.9(3) . . ?
N1 C7 C4 125.4(10) . . ?
N1 C7 H3 117.3 . . ?
C4 C7 H3 117.3 . . ?
C7 N1 O3 107.4(8) . . ?
C7 N1 Zn1 123.9(7) . . ?
O3 N1 Zn1 123.1(6) . . ?
N1 O3 C8 112.6(8) . . ?
O3 C8 C9 112.9(10) . . ?
O3 C8 H4 109.0 . . ?
C9 C8 H4 109.0 . . ?
O3 C8 H5 109.0 . . ?
C9 C8 H5 109.0 . . ?
H4 C8 H5 107.8 . . ?
O4 C9 C8 109.8(10) . . ?
O4 C9 H6 109.7 . . ?
C8 C9 H6 109.7 . . ?
O4 C9 H7 109.7 . . ?
C8 C9 H7 109.7 . . ?
H6 C9 H7 108.2 . . ?
N2 O4 C9 109.3(8) . . ?
C10 N2 O4 109.7(9) . . ?
C10 N2 Zn1 122.5(7) . . ?
O4 N2 Zn1 126.2(7) . . ?
N2 C10 C11 124.8(11) . . ?
N2 C10 H8 117.6 . . ?
C11 C10 H8 117.6 . . ?
C12 C11 C16 119.4(12) . . ?
C12 C11 C10 121.9(11) . . ?
C16 C11 C10 118.3(11) . . ?
C11 C12 O5 123.4(10) . . ?
C11 C12 C13 120.8(10) . . ?
O5 C12 C13 115.7(9) . . ?
O6 C13 C14 123.2(10) . . ?
O6 C13 C12 117.7(9) . . ?
C14 C13 C12 119.1(10) . . ?
C15 C14 C13 118.9(10) . . ?
C15 C14 C17 117.3(10) . . ?
C13 C14 C17 123.8(11) . . ?
C16 C15 C14 121.0(11) . . ?
C16 C15 H9 119.5 . . ?
C14 C15 H9 119.5 . . ?
C15 C16 C11 120.3(12) . . ?
C15 C16 H10 119.8 . . ?
C11 C16 H10 119.8 . . ?
C12 O5 Zn1 124.5(6) . . ?
C12 O5 Zn5 108.9(6) . . ?
Zn1 O5 Zn5 126.6(4) . . ?
C13 O6 Zn5 109.4(6) . . ?
C13 O6 Zn2 130.1(6) . . ?
Zn5 O6 Zn2 117.8(3) . . ?
N3 C17 C14 127.8(10) . . ?
N3 C17 H11 116.1 . . ?
C14 C17 H11 116.1 . . ?
C17 N3 O7 111.1(8) . . ?
C17 N3 Zn2 128.4(7) . . ?
O7 N3 Zn2 119.5(7) . . ?
N3 O7 C18 110.6(7) . . ?
O7 C18 C19 116.2(9) . . ?
O7 C18 H12 108.2 . . ?
C19 C18 H12 108.2 . . ?
O7 C18 H13 108.2 . . ?
C19 C18 H13 108.2 . . ?
H12 C18 H13 107.4 . . ?
O8 C19 C18 111.0(8) . . ?
O8 C19 H14 109.4 . . ?
C18 C19 H14 109.4 . . ?
O8 C19 H15 109.4 . . ?
C18 C19 H15 109.4 . . ?
H14 C19 H15 108.0 . . ?
C19 O8 N4 111.8(8) . . ?
C20 N4 O8 108.5(8) . . ?
C20 N4 Zn2 127.7(7) . . ?
O8 N4 Zn2 123.7(6) . . ?
N4 C20 C21 124.6(10) . . ?
N4 C20 H16 117.7 . . ?
C21 C20 H16 117.7 . . ?
C22 C21 C26 118.6(9) . . ?
C22 C21 C20 126.3(9) . . ?
C26 C21 C20 115.0(9) . . ?
O9 C22 C21 122.6(9) . . ?
O9 C22 C23 117.0(9) . . ?
C21 C22 C23 120.4(9) . . ?
O10 C23 C24 123.0(9) . . ?
O10 C23 C22 116.9(8) . . ?
C24 C23 C22 120.0(9) . . ?
C25 C24 C23 119.0(10) . . ?
C25 C24 C27 116.0(9) . . ?
C23 C24 C27 125.0(9) . . ?
C26 C25 C24 120.2(10) . . ?
C26 C25 H17 119.9 . . ?
C24 C25 H17 119.9 . . ?
C25 C26 C21 121.8(10) . . ?
C25 C26 H18 119.1 . . ?
C21 C26 H18 119.1 . . ?
C22 O9 Zn2 131.4(6) . . ?
C22 O9 Zn6 111.8(6) . . ?
Zn2 O9 Zn6 116.7(3) . . ?
C23 O10 Zn3 132.1(6) . . ?
C23 O10 Zn6 111.4(6) . . ?
Zn3 O10 Zn6 116.4(3) . . ?
N5 C27 C24 126.0(9) . . ?
N5 C27 H19 117.0 . . ?
C24 C27 H19 117.0 . . ?
C27 N5 O11 110.3(8) . . ?
C27 N5 Zn3 126.9(7) . . ?
O11 N5 Zn3 122.8(6) . . ?
C28 O11 N5 111.2(7) . . ?
O11 C28 C29 112.0(8) . . ?
O11 C28 H20 109.2 . . ?
C29 C28 H20 109.2 . . ?
O11 C28 H21 109.2 . . ?
C29 C28 H21 109.2 . . ?
H20 C28 H21 107.9 . . ?
O12 C29 C28 112.8(8) . . ?
O12 C29 H22 109.0 . . ?
C28 C29 H22 109.0 . . ?
O12 C29 H23 109.0 . . ?
C28 C29 H23 109.0 . . ?
H22 C29 H23 107.8 . . ?
N6 O12 C29 110.9(7) . . ?
C30 N6 O12 109.7(7) . . ?
C30 N6 Zn3 128.2(7) . . ?
O12 N6 Zn3 119.6(6) . . ?
N6 C30 C1 127.5(9) . . ?
N6 C30 H24 116.3 . . ?
C1 C30 H24 116.3 . . ?
Zn6 O13 Zn5 106.9(3) . . ?
Zn6 O13 Zn4 110.0(3) . . ?
Zn5 O13 Zn4 124.2(3) . . ?
Zn6 O13 H25 104.6 . . ?
Zn5 O13 H25 104.6 . . ?
Zn4 O13 H25 104.6 . . ?
C31 O14 Zn1 128.8(7) . . ?
C31 O15 Zn4 140.7(7) . . ?
O15 C31 O14 124.3(10) . . ?
O15 C31 C32 120.7(11) . . ?
O14 C31 C32 114.9(10) . . ?
C31 C32 H26 109.5 . . ?
C31 C32 H27 109.5 . . ?
H26 C32 H27 109.5 . . ?
C31 C32 H28 109.5 . . ?
H26 C32 H28 109.5 . . ?
H27 C32 H28 109.5 . . ?
C33 O16 Zn2 118.7(7) . . ?
C33 O17 Zn5 125.9(7) . . ?
O17 C33 O16 124.7(9) . . ?
O17 C33 C34 118.9(9) . . ?
O16 C33 C34 116.4(10) . . ?
C33 C34 H29 109.5 . . ?
C33 C34 H30 109.5 . . ?
H29 C34 H30 109.5 . . ?
C33 C34 H31 109.5 . . ?
H29 C34 H31 109.5 . . ?
H30 C34 H31 109.5 . . ?
C35 O18 Zn3 127.9(6) . . ?
C35 O19 Zn4 131.3(6) . . ?
O19 C35 O18 124.9(9) . . ?
O19 C35 C36 118.7(8) . . ?
O18 C35 C36 116.4(9) . . ?
C35 C36 H32 109.5 . . ?
C35 C36 H33 109.5 . . ?
H32 C36 H33 109.5 . . ?
C35 C36 H34 109.5 . . ?
H32 C36 H34 109.5 . . ?
H33 C36 H34 109.5 . . ?
C37 O20 Zn5 98.9(7) . . ?
C37 O21 Zn5 80.1(7) . . ?
O21 C37 O20 122.2(10) . . ?
O21 C37 C38 122.3(11) . . ?
O20 C37 C38 115.5(11) . . ?
O21 C37 Zn5 71.0(6) . . ?
O20 C37 Zn5 51.2(5) . . ?
C38 C37 Zn5 166.7(10) . . ?
C37 C38 H35 109.5 . . ?
C37 C38 H36 109.5 . . ?
H35 C38 H36 109.5 . . ?
C37 C38 H37 109.5 . . ?
H35 C38 H37 109.5 . . ?
H36 C38 H37 109.5 . . ?
C39 O22 Zn6 119.3(7) . . ?
O23 C39 O22 123.2(10) . . ?
O23 C39 C40 122.7(9) . . ?
O22 C39 C40 114.0(9) . . ?
C39 C40 H38 109.5 . . ?
C39 C40 H39 109.5 . . ?
H38 C40 H39 109.5 . . ?
C39 C40 H40 109.5 . . ?
H38 C40 H40 109.5 . . ?
H39 C40 H40 109.5 . . ?
C41 O24 Zn4 125.6(8) . . ?
C41 O24 H41 104(6) . . ?
Zn4 O24 H41 113(5) . . ?
O24 C41 H42 109.5 . . ?
O24 C41 H43 109.5 . . ?
H42 C41 H43 109.5 . . ?
O24 C41 H44 109.5 . . ?
H42 C41 H44 109.5 . . ?
H43 C41 H44 109.5 . . ?
O38 Zn7 O29 110.2(3) . . ?
O38 Zn7 O26 98.6(3) . . ?
O29 Zn7 O26 97.0(3) . . ?
O38 Zn7 N7 115.7(3) . . ?
O29 Zn7 N7 133.6(3) . . ?
O26 Zn7 N7 83.2(3) . . ?
O38 Zn7 N8 104.8(3) . . ?
O29 Zn7 N8 82.5(3) . . ?
O26 Zn7 N8 155.2(3) . . ?
N7 Zn7 N8 79.5(3) . . ?
O33 Zn8 O40 119.3(3) . . ?
O33 Zn8 N9 120.4(3) . . ?
O40 Zn8 N9 120.3(4) . . ?
O33 Zn8 O30 84.1(3) . . ?
O40 Zn8 O30 96.9(3) . . ?
N9 Zn8 O30 87.7(3) . . ?
O33 Zn8 N10 86.4(3) . . ?
O40 Zn8 N10 90.5(3) . . ?
N9 Zn8 N10 94.4(3) . . ?
O30 Zn8 N10 170.0(3) . . ?
O34 Zn9 O42 116.1(3) . . ?
O34 Zn9 O25 91.9(3) . . ?
O42 Zn9 O25 95.8(3) . . ?
O34 Zn9 N12 117.2(3) . . ?
O42 Zn9 N12 126.5(3) . . ?
O25 Zn9 N12 86.2(3) . . ?
O34 Zn9 N11 87.0(3) . . ?
O42 Zn9 N11 87.4(3) . . ?
O25 Zn9 N11 176.8(3) . . ?
N12 Zn9 N11 91.7(3) . . ?
O39 Zn10 O26 93.3(3) . . ?
O39 Zn10 O43 94.6(3) . . ?
O26 Zn10 O43 172.1(3) . . ?
O39 Zn10 O25 171.7(3) . . ?
O26 Zn10 O25 78.5(3) . . ?
O43 Zn10 O25 93.7(3) . . ?
O39 Zn10 O37 90.4(3) . . ?
O26 Zn10 O37 96.0(2) . . ?
O43 Zn10 O37 83.1(2) . . ?
O25 Zn10 O37 91.7(2) . . ?
O39 Zn10 O48 89.1(3) . . ?
O26 Zn10 O48 96.1(3) . . ?
O43 Zn10 O48 84.9(3) . . ?
O25 Zn10 O48 90.5(3) . . ?
O37 Zn10 O48 167.9(2) . . ?
O37 Zn11 O44 114.4(3) . . ?
O37 Zn11 O41 94.1(3) . . ?
O44 Zn11 O41 94.2(3) . . ?
O37 Zn11 O30 91.5(3) . . ?
O44 Zn11 O30 151.9(3) . . ?
O41 Zn11 O30 94.8(3) . . ?
O37 Zn11 O29 93.8(3) . . ?
O44 Zn11 O29 90.5(3) . . ?
O41 Zn11 O29 168.3(3) . . ?
O30 Zn11 O29 76.3(3) . . ?
O37 Zn11 O45 170.6(3) . . ?
O44 Zn11 O45 57.0(3) . . ?
O41 Zn11 O45 90.5(3) . . ?
O30 Zn11 O45 96.3(3) . . ?
O29 Zn11 O45 83.0(3) . . ?
O37 Zn11 C80 142.5(3) . . ?
O44 Zn11 C80 28.7(3) . . ?
O41 Zn11 C80 95.5(3) . . ?
O30 Zn11 C80 123.6(3) . . ?
O29 Zn11 C80 83.5(3) . . ?
O45 Zn11 C80 28.5(3) . . ?
O37 Zn11 Zn12 38.19(17) . . ?
O44 Zn11 Zn12 151.6(2) . . ?
O41 Zn11 Zn12 95.2(2) . . ?
O30 Zn11 Zn12 53.3(2) . . ?
O29 Zn11 Zn12 85.62(19) . . ?
O45 Zn11 Zn12 149.4(2) . . ?
C80 Zn11 Zn12 169.1(2) . . ?
O46 Zn12 O33 127.8(3) . . ?
O46 Zn12 O37 118.0(3) . . ?
O33 Zn12 O37 104.8(3) . . ?
O46 Zn12 O34 115.9(3) . . ?
O33 Zn12 O34 81.2(3) . . ?
O37 Zn12 O34 100.9(2) . . ?
O46 Zn12 Zn11 106.9(2) . . ?
O33 Zn12 Zn11 87.9(2) . . ?
O37 Zn12 Zn11 38.62(18) . . ?
O34 Zn12 Zn11 132.94(19) . . ?
C43 C42 C47 121.4(9) . . ?
C43 C42 C71 122.5(10) . . ?
C47 C42 C71 116.2(9) . . ?
O25 C43 C42 124.8(9) . . ?
O25 C43 C44 116.3(9) . . ?
C42 C43 C44 118.9(9) . . ?
O26 C44 C45 121.3(9) . . ?
O26 C44 C43 118.8(9) . . ?
C45 C44 C43 119.9(9) . . ?
C44 C45 C48 123.2(10) . . ?
C44 C45 C46 119.4(9) . . ?
C48 C45 C46 117.4(9) . . ?
C47 C46 C45 119.4(10) . . ?
C47 C46 H45 120.3 . . ?
C45 C46 H45 120.3 . . ?
C46 C47 C42 121.0(10) . . ?
C46 C47 H46 119.5 . . ?
C42 C47 H46 119.5 . . ?
C43 O25 Zn9 129.9(6) . . ?
C43 O25 Zn10 112.4(5) . . ?
Zn9 O25 Zn10 117.7(3) . . ?
C44 O26 Zn7 128.3(6) . . ?
C44 O26 Zn10 112.2(6) . . ?
Zn7 O26 Zn10 117.2(3) . . ?
N7 C48 C45 127.1(10) . . ?
N7 C48 H47 116.4 . . ?
C45 C48 H47 116.4 . . ?
C48 N7 O27 109.2(8) . . ?
C48 N7 Zn7 121.4(7) . . ?
O27 N7 Zn7 125.0(6) . . ?
N7 O27 C49 111.8(7) . . ?
O27 C49 C50 115.3(8) . . ?
O27 C49 H48 108.4 . . ?
C50 C49 H48 108.4 . . ?
O27 C49 H49 108.4 . . ?
C50 C49 H49 108.4 . . ?
H48 C49 H49 107.5 . . ?
O28 C50 C49 113.6(11) . . ?
O28 C50 H50 108.8 . . ?
C49 C50 H50 108.8 . . ?
O28 C50 H51 108.8 . . ?
C49 C50 H51 108.8 . . ?
H50 C50 H51 107.7 . . ?
N8 O28 C50 108.1(8) . . ?
C51 N8 O28 108.8(8) . . ?
C51 N8 Zn7 122.0(7) . . ?
O28 N8 Zn7 127.6(6) . . ?
N8 C51 C52 123.2(10) . . ?
N8 C51 H52 118.4 . . ?
C52 C51 H52 118.4 . . ?
C57 C52 C53 120.4(9) . . ?
C57 C52 C51 117.5(9) . . ?
C53 C52 C51 122.2(9) . . ?
O29 C53 C52 124.5(9) . . ?
O29 C53 C54 117.5(9) . . ?
C52 C53 C54 117.7(9) . . ?
O30 C54 C55 126.3(9) . . ?
O30 C54 C53 113.8(8) . . ?
C55 C54 C53 119.8(9) . . ?
C54 C55 C56 119.7(9) . . ?
C54 C55 C58 122.1(10) . . ?
C56 C55 C58 118.2(9) . . ?
C57 C56 C55 121.4(10) . . ?
C57 C56 H53 119.3 . . ?
C55 C56 H53 119.3 . . ?
C56 C57 C52 120.0(10) . . ?
C56 C57 H54 120.0 . . ?
C52 C57 H54 120.0 . . ?
C53 O29 Zn7 124.8(6) . . ?
C53 O29 Zn11 110.4(6) . . ?
Zn7 O29 Zn11 124.6(3) . . ?
C54 O30 Zn8 125.9(6) . . ?
C54 O30 Zn11 111.7(5) . . ?
Zn8 O30 Zn11 114.4(3) . . ?
N9 C58 C55 124.7(10) . . ?
N9 C58 H55 117.6 . . ?
C55 C58 H55 117.6 . . ?
C58 N9 O31 112.7(8) . . ?
C58 N9 Zn8 130.4(7) . . ?
O31 N9 Zn8 115.0(6) . . ?
N9 O31 C59 110.6(7) . . ?
O31 C59 C60 116.9(8) . . ?
O31 C59 H56 108.1 . . ?
C60 C59 H56 108.1 . . ?
O31 C59 H57 108.1 . . ?
C60 C59 H57 108.1 . . ?
H56 C59 H57 107.3 . . ?
O32 C60 C59 114.2(9) . . ?
O32 C60 H58 108.7 . . ?
C59 C60 H58 108.7 . . ?
O32 C60 H59 108.7 . . ?
C59 C60 H59 108.7 . . ?
H58 C60 H59 107.6 . . ?
N10 O32 C60 111.3(7) . . ?
C61 N10 O32 111.3(7) . . ?
C61 N10 Zn8 126.6(6) . . ?
O32 N10 Zn8 121.4(6) . . ?
N10 C61 C62 125.6(9) . . ?
N10 C61 H60 117.2 . . ?
C62 C61 H60 117.2 . . ?
C63 C62 C67 119.0(9) . . ?
C63 C62 C61 123.7(9) . . ?
C67 C62 C61 117.1(9) . . ?
O33 C63 C64 117.9(9) . . ?
O33 C63 C62 122.3(9) . . ?
C64 C63 C62 119.7(9) . . ?
O34 C64 C63 115.5(8) . . ?
O34 C64 C65 123.5(9) . . ?
C63 C64 C65 120.8(8) . . ?
C64 C65 C66 118.2(9) . . ?
C64 C65 C68 125.2(8) . . ?
C66 C65 C68 116.6(9) . . ?
C67 C66 C65 121.8(9) . . ?
C67 C66 H61 119.1 . . ?
C65 C66 H61 119.1 . . ?
C66 C67 C62 120.4(9) . . ?
C66 C67 H62 119.8 . . ?
C62 C67 H62 119.8 . . ?
C63 O33 Zn8 134.4(6) . . ?
C63 O33 Zn12 112.7(6) . . ?
Zn8 O33 Zn12 112.7(3) . . ?
C64 O34 Zn9 131.4(6) . . ?
C64 O34 Zn12 112.4(6) . . ?
Zn9 O34 Zn12 116.1(3) . . ?
N11 C68 C65 125.6(9) . . ?
N11 C68 H63 117.2 . . ?
C65 C68 H63 117.2 . . ?
C68 N11 O35 111.0(7) . . ?
C68 N11 Zn9 126.2(7) . . ?
O35 N11 Zn9 122.4(5) . . ?
N11 O35 C69 109.7(7) . . ?
O35 C69 C70 113.1(8) . . ?
O35 C69 H64 109.0 . . ?
C70 C69 H64 109.0 . . ?
O35 C69 H65 109.0 . . ?
C70 C69 H65 109.0 . . ?
H64 C69 H65 107.8 . . ?
O36 C70 C69 114.2(8) . . ?
O36 C70 H66 108.7 . . ?
C69 C70 H66 108.7 . . ?
O36 C70 H67 108.7 . . ?
C69 C70 H67 108.7 . . ?
H66 C70 H67 107.6 . . ?
C70 O36 N12 111.9(7) . . ?
C71 N12 O36 110.8(8) . . ?
C71 N12 Zn9 129.6(7) . . ?
O36 N12 Zn9 117.8(6) . . ?
N12 C71 C42 125.4(10) . . ?
N12 C71 H68 117.3 . . ?
C42 C71 H68 117.3 . . ?
Zn12 O37 Zn11 103.2(3) . . ?
Zn12 O37 Zn10 111.4(3) . . ?
Zn11 O37 Zn10 127.7(3) . . ?
Zn12 O37 H69 104.1 . . ?
Zn11 O37 H69 104.1 . . ?
Zn10 O37 H69 104.1 . . ?
C72 O38 Zn7 129.9(6) . . ?
C72 O39 Zn10 140.0(7) . . ?
O39 C72 O38 123.5(9) . . ?
O39 C72 C73 119.7(10) . . ?
O38 C72 C73 116.8(9) . . ?
C72 C73 H70 109.5 . . ?
C72 C73 H71 109.5 . . ?
H70 C73 H71 109.5 . . ?
C72 C73 H72 109.5 . . ?
H70 C73 H72 109.5 . . ?
H71 C73 H72 109.5 . . ?
C74 O40 C76 21.6(15) . . ?
C74 O40 Zn8 123.0(17) . . ?
C76 O40 Zn8 114.5(14) . . ?
C76 O41 C74 23.2(15) . . ?
C76 O41 Zn11 137.8(16) . . ?
C74 O41 Zn11 118.3(14) . . ?
O40 C74 O41 127(3) . . ?
O40 C74 C75 117(3) . . ?
O41 C74 C75 113(2) . . ?
C74 C75 H73 109.5 . . ?
C74 C75 H74 109.5 . . ?
H73 C75 H74 109.5 . . ?
C74 C75 H75 109.5 . . ?
H73 C75 H75 109.5 . . ?
H74 C75 H75 109.5 . . ?
O41 C76 O40 119(2) . . ?
O41 C76 C77 117(3) . . ?
O40 C76 C77 123(3) . . ?
C76 C77 H76 109.5 . . ?
C76 C77 H77 109.5 . . ?
H76 C77 H77 109.5 . . ?
C76 C77 H78 109.5 . . ?
H76 C77 H78 109.5 . . ?
H77 C77 H78 109.5 . . ?
C78 O42 Zn9 125.1(6) . . ?
C78 O43 Zn10 128.5(6) . . ?
O42 C78 O43 125.5(9) . . ?
O42 C78 C79 116.4(9) . . ?
O43 C78 C79 118.1(9) . . ?
C78 C79 H79 109.5 . . ?
C78 C79 H80 109.5 . . ?
H79 C79 H80 109.5 . . ?
C78 C79 H81 109.5 . . ?
H79 C79 H81 109.5 . . ?
H80 C79 H81 109.5 . . ?
C80 O44 Zn11 100.2(6) . . ?
C80 O45 Zn11 79.8(7) . . ?
O45 C80 O44 122.0(11) . . ?
O45 C80 C81 119.9(14) . . ?
O44 C80 C81 118.2(12) . . ?
O45 C80 Zn11 71.7(7) . . ?
O44 C80 Zn11 51.0(5) . . ?
C81 C80 Zn11 165.5(11) . . ?
C80 C81 H82 109.5 . . ?
C80 C81 H83 109.5 . . ?
H82 C81 H83 109.5 . . ?
C80 C81 H84 109.5 . . ?
H82 C81 H84 109.5 . . ?
H83 C81 H84 109.5 . . ?
C82 O46 Zn12 116.3(7) . . ?
O46 C82 O47 124.1(10) . . ?
O46 C82 C83 115.9(9) . . ?
O47 C82 C83 120.0(10) . . ?
C82 C83 H85 109.5 . . ?
C82 C83 H86 109.5 . . ?
H85 C83 H86 109.5 . . ?
C82 C83 H87 109.5 . . ?
H85 C83 H87 109.5 . . ?
H86 C83 H87 109.5 . . ?
C84 O48 Zn10 116.7(6) . . ?
C84 O48 H88 102(6) . . ?
Zn10 O48 H88 123(4) . . ?
O48 C84 H89 109.5 . . ?
O48 C84 H90 109.5 . . ?
H89 C84 H90 109.5 . . ?
O48 C84 H91 109.5 . . ?
H89 C84 H91 109.5 . . ?
H90 C84 H91 109.5 . . ?
C85 O49 H92 109.5 . . ?
O49 C85 H93 109.5 . . ?
O49 C85 H94 109.5 . . ?
H93 C85 H94 109.5 . . ?
O49 C85 H95 109.5 . . ?
H93 C85 H95 109.5 . . ?
H94 C85 H95 109.5 . . ?
C86 O50 H96 109.5 . . ?
O50 C86 H97 109.5 . . ?
O50 C86 H98 109.5 . . ?
H97 C86 H98 109.5 . . ?
O50 C86 H99 109.5 . . ?
H97 C86 H99 109.5 . . ?
H98 C86 H99 109.5 . . ?
H100 O51 H101 95(10) . . ?
C87 O52 H102 101(10) . . ?
C87 O52 H103 44(10) . . ?
H102 O52 H103 126(10) . . ?
O52 C87 H103 45.7(18) . . ?
O52 C87 H104 109.5 . . ?
H103 C87 H104 82.6 . . ?
O52 C87 H105 109.5 . . ?
H103 C87 H105 85.5 . . ?
H104 C87 H105 109.5 . . ?
O52 C87 H106 109.5 . . ?
H103 C87 H106 155.0 . . ?
H104 C87 H106 109.5 . . ?
H105 C87 H106 109.5 . . ?
C88 O53 H107 109(10) . . ?
O53 C88 H108 109.5 . . ?
O53 C88 H109 109.5 . . ?
H108 C88 H109 109.5 . . ?
O53 C88 H110 109.5 . . ?
H108 C88 H110 109.5 . . ?
H109 C88 H110 109.5 . . ?
C89 O54 H111 109.5 . . ?
C89 O54 H120 40(10) . . ?
H111 O54 H120 112.5 . . ?
C89 O54 H124 22(10) . . ?
H111 O54 H124 87.8 . . ?
H120 O54 H124 50(10) . . ?
O54 C89 H112 109.5 . . ?
O54 C89 H113 109.5 . . ?
H112 C89 H113 109.5 . . ?
O54 C89 H114 109.5 . . ?
H112 C89 H114 109.5 . . ?
H113 C89 H114 109.5 . . ?
O54 C89 H120 58(10) . . ?
H112 C89 H120 93.2 . . ?
H113 C89 H120 63.4 . . ?
H114 C89 H120 157.2 . . ?
O54 C89 H124 39(10) . . ?
H112 C89 H124 147.7 . . ?
H113 C89 H124 91.4 . . ?
H114 C89 H124 84.9 . . ?
H120 C89 H124 74(10) . . ?
O54 C89 H125 129(10) . . ?
H112 C89 H125 68.9 . . ?
H113 C89 H125 41.0 . . ?
H114 C89 H125 118.6 . . ?
H120 C89 H125 71(10) . . ?
H124 C89 H125 130(10) . . ?
C90 O55 H115 117(10) . . ?
O55 C90 H116 109.5 . . ?
O55 C90 H117 109.5 . . ?
H116 C90 H117 109.5 . . ?
O55 C90 H118 109.5 . . ?
H116 C90 H118 109.5 . . ?
H117 C90 H118 109.5 . . ?
H115 O56 H119 34(10) . . ?
H115 O56 H120 139(10) . . ?
H119 O56 H120 114(10) . . ?
H115 O56 H122 84(10) . . ?
H119 O56 H122 88(10) . . ?
H120 O56 H122 129(10) . . ?
H121 O57 H122 91(10) . . ?
H123 O58 H124 110(10) . . ?
H125 O59 H126 115(10) . . ?
C91 O60 H127 109.5 . . ?
O60 C91 H128 109.5 . . ?
O60 C91 H129 109.5 . . ?
H128 C91 H129 109.5 . . ?
O60 C91 H130 109.5 . . ?
H128 C91 H130 109.5 . . ?
H129 C91 H130 109.5 . . ?

loop_
_geom_bond_atom_site_label_1
_geom_bond_atom_site_label_2
_geom_bond_distance
_geom_bond_site_symmetry_2
_geom_bond_publ_flag
Zn1 O14 1.959(7) . ?
Zn1 O5 1.978(7) . ?
Zn1 O2 2.025(7) . ?
Zn1 N2 2.150(10) . ?
Zn1 N1 2.166(9) . ?
Zn2 O16 1.971(7) . ?
Zn2 O9 1.989(6) . ?
Zn2 N3 2.047(9) . ?
Zn2 O6 2.075(7) . ?
Zn2 N4 2.144(9) . ?
Zn3 O18 1.969(7) . ?
Zn3 O10 1.990(7) . ?
Zn3 O1 2.075(7) . ?
Zn3 N6 2.077(8) . ?
Zn3 N5 2.170(8) . ?
Zn4 O15 2.029(6) . ?
Zn4 O19 2.060(7) . ?
Zn4 O2 2.086(7) . ?
Zn4 O1 2.111(6) . ?
Zn4 O13 2.124(7) . ?
Zn4 O24 2.148(8) . ?
Zn5 O13 2.002(6) . ?
Zn5 O20 2.012(7) . ?
Zn5 O5 2.064(7) . ?
Zn5 O6 2.074(7) . ?
Zn5 O17 2.094(7) . ?
Zn5 O21 2.449(8) . ?
Zn5 C37 2.552(11) . ?
Zn6 O22 1.904(7) . ?
Zn6 O9 1.996(7) . ?
Zn6 O13 1.996(6) . ?
Zn6 O10 2.012(6) . ?
C1 C2 1.419(13) . ?
C1 C6 1.420(15) . ?
C1 C30 1.434(15) . ?
C2 O1 1.317(11) . ?
C2 C3 1.434(14) . ?
C3 O2 1.312(11) . ?
C3 C4 1.393(14) . ?
C4 C5 1.433(14) . ?
C4 C7 1.436(15) . ?
C5 C6 1.336(16) . ?
C5 H1 0.9500 . ?
C6 H2 0.9500 . ?
C7 N1 1.289(13) . ?
C7 H3 0.9500 . ?
N1 O3 1.434(11) . ?
O3 C8 1.449(14) . ?
C8 C9 1.537(16) . ?
C8 H4 0.9900 . ?
C8 H5 0.9900 . ?
C9 O4 1.445(14) . ?
C9 H6 0.9900 . ?
C9 H7 0.9900 . ?
O4 N2 1.412(11) . ?
N2 C10 1.268(15) . ?
C10 C11 1.462(16) . ?
C10 H8 0.9500 . ?
C11 C12 1.360(16) . ?
C11 C16 1.404(16) . ?
C12 O5 1.375(12) . ?
C12 C13 1.427(15) . ?
C13 O6 1.337(12) . ?
C13 C14 1.404(14) . ?
C14 C15 1.395(16) . ?
C14 C17 1.409(16) . ?
C15 C16 1.382(17) . ?
C15 H9 0.9500 . ?
C16 H10 0.9500 . ?
C17 N3 1.295(14) . ?
C17 H11 0.9500 . ?
N3 O7 1.427(11) . ?
O7 C18 1.451(12) . ?
C18 C19 1.479(15) . ?
C18 H12 0.9900 . ?
C18 H13 0.9900 . ?
C19 O8 1.423(12) . ?
C19 H14 0.9900 . ?
C19 H15 0.9900 . ?
O8 N4 1.455(10) . ?
N4 C20 1.272(13) . ?
C20 C21 1.450(14) . ?
C20 H16 0.9500 . ?
C21 C22 1.379(14) . ?
C21 C26 1.404(14) . ?
C22 O9 1.362(11) . ?
C22 C23 1.401(14) . ?
C23 O10 1.358(11) . ?
C23 C24 1.399(13) . ?
C24 C25 1.399(14) . ?
C24 C27 1.449(14) . ?
C25 C26 1.356(14) . ?
C25 H17 0.9500 . ?
C26 H18 0.9500 . ?
C27 N5 1.274(13) . ?
C27 H19 0.9500 . ?
N5 O11 1.431(10) . ?
O11 C28 1.413(12) . ?
C28 C29 1.501(14) . ?
C28 H20 0.9900 . ?
C28 H21 0.9900 . ?
C29 O12 1.441(12) . ?
C29 H22 0.9900 . ?
C29 H23 0.9900 . ?
O12 N6 1.429(10) . ?
N6 C30 1.250(13) . ?
C30 H24 0.9500 . ?
O13 H25 1.0000 . ?
O14 C31 1.294(13) . ?
O15 C31 1.226(12) . ?
C31 C32 1.480(15) . ?
C32 H26 0.9800 . ?
C32 H27 0.9800 . ?
C32 H28 0.9800 . ?
O16 C33 1.272(12) . ?
O17 C33 1.230(12) . ?
C33 C34 1.547(15) . ?
C34 H29 0.9800 . ?
C34 H30 0.9800 . ?
C34 H31 0.9800 . ?
O18 C35 1.267(11) . ?
O19 C35 1.247(12) . ?
C35 C36 1.523(13) . ?
C36 H32 0.9800 . ?
C36 H33 0.9800 . ?
C36 H34 0.9800 . ?
O20 C37 1.288(14) . ?
O21 C37 1.249(14) . ?
C37 C38 1.518(16) . ?
C38 H35 0.9800 . ?
C38 H36 0.9800 . ?
C38 H37 0.9800 . ?
O22 C39 1.290(12) . ?
O23 C39 1.241(12) . ?
C39 C40 1.504(15) . ?
C40 H38 0.9800 . ?
C40 H39 0.9800 . ?
C40 H40 0.9800 . ?
O24 C41 1.404(16) . ?
O24 H41 1.015(19) . ?
C41 H42 0.9800 . ?
C41 H43 0.9800 . ?
C41 H44 0.9800 . ?
Zn7 O38 1.937(7) . ?
Zn7 O29 1.991(6) . ?
Zn7 O26 2.014(7) . ?
Zn7 N7 2.152(9) . ?
Zn7 N8 2.160(9) . ?
Zn8 O33 1.942(7) . ?
Zn8 O40 1.953(8) . ?
Zn8 N9 2.037(9) . ?
Zn8 O30 2.072(6) . ?
Zn8 N10 2.135(8) . ?
Zn9 O34 1.971(6) . ?
Zn9 O42 1.977(7) . ?
Zn9 O25 2.032(6) . ?
Zn9 N12 2.041(9) . ?
Zn9 N11 2.160(8) . ?
Zn10 O39 2.032(7) . ?
Zn10 O26 2.084(7) . ?
Zn10 O43 2.094(6) . ?
Zn10 O25 2.105(6) . ?
Zn10 O37 2.124(6) . ?
Zn10 O48 2.163(7) . ?
Zn11 O37 2.013(7) . ?
Zn11 O44 2.034(7) . ?
Zn11 O41 2.037(7) . ?
Zn11 O30 2.083(6) . ?
Zn11 O29 2.104(7) . ?
Zn11 O45 2.484(11) . ?
Zn11 C80 2.574(12) . ?
Zn11 Zn12 3.1404(17) . ?
Zn12 O46 1.919(7) . ?
Zn12 O33 1.990(6) . ?
Zn12 O37 1.994(6) . ?
Zn12 O34 2.034(7) . ?
C42 C43 1.388(14) . ?
C42 C47 1.413(15) . ?
C42 C71 1.462(14) . ?
C43 O25 1.326(11) . ?
C43 C44 1.425(14) . ?
C44 O26 1.321(12) . ?
C44 C45 1.413(14) . ?
C45 C48 1.436(14) . ?
C45 C46 1.448(15) . ?
C46 C47 1.361(14) . ?
C46 H45 0.9500 . ?
C47 H46 0.9500 . ?
C48 N7 1.273(13) . ?
C48 H47 0.9500 . ?
N7 O27 1.431(10) . ?
O27 C49 1.441(13) . ?
C49 C50 1.454(17) . ?
C49 H48 0.9900 . ?
C49 H49 0.9900 . ?
C50 O28 1.428(13) . ?
C50 H50 0.9900 . ?
C50 H51 0.9900 . ?
O28 N8 1.400(10) . ?
N8 C51 1.349(13) . ?
C51 C52 1.443(14) . ?
C51 H52 0.9500 . ?
C52 C57 1.409(14) . ?
C52 C53 1.409(14) . ?
C53 O29 1.302(12) . ?
C53 C54 1.437(13) . ?
C54 O30 1.351(12) . ?
C54 C55 1.385(14) . ?
C55 C56 1.406(14) . ?
C55 C58 1.492(14) . ?
C56 C57 1.355(14) . ?
C56 H53 0.9500 . ?
C57 H54 0.9500 . ?
C58 N9 1.254(13) . ?
C58 H55 0.9500 . ?
N9 O31 1.431(10) . ?
O31 C59 1.444(12) . ?
C59 C60 1.479(15) . ?
C59 H56 0.9900 . ?
C59 H57 0.9900 . ?
C60 O32 1.417(13) . ?
C60 H58 0.9900 . ?
C60 H59 0.9900 . ?
O32 N10 1.407(10) . ?
N10 C61 1.306(13) . ?
C61 C62 1.451(14) . ?
C61 H60 0.9500 . ?
C62 C63 1.407(13) . ?
C62 C67 1.418(14) . ?
C63 O33 1.359(12) . ?
C63 C64 1.395(14) . ?
C64 O34 1.363(10) . ?
C64 C65 1.400(13) . ?
C65 C66 1.414(12) . ?
C65 C68 1.435(14) . ?
C66 C67 1.346(14) . ?
C66 H61 0.9500 . ?
C67 H62 0.9500 . ?
C68 N11 1.296(12) . ?
C68 H63 0.9500 . ?
N11 O35 1.402(10) . ?
O35 C69 1.441(12) . ?
C69 C70 1.515(14) . ?
C69 H64 0.9900 . ?
C69 H65 0.9900 . ?
C70 O36 1.406(13) . ?
C70 H66 0.9900 . ?
C70 H67 0.9900 . ?
O36 N12 1.444(10) . ?
N12 C71 1.271(14) . ?
C71 H68 0.9500 . ?
O37 H69 1.0000 . ?
O38 C72 1.279(12) . ?
O39 C72 1.260(12) . ?
C72 C73 1.472(14) . ?
C73 H70 0.9800 . ?
C73 H71 0.9800 . ?
C73 H72 0.9800 . ?
O40 C74 1.21(3) . ?
O40 C76 1.39(3) . ?
O41 C76 1.23(3) . ?
O41 C74 1.32(3) . ?
C74 C75 1.53(4) . ?
C75 H73 0.9800 . ?
C75 H74 0.9800 . ?
C75 H75 0.9800 . ?
C76 C77 1.51(4) . ?
C77 H76 0.9800 . ?
C77 H77 0.9800 . ?
C77 H78 0.9800 . ?
O42 C78 1.250(11) . ?
O43 C78 1.266(11) . ?
C78 C79 1.508(14) . ?
C79 H79 0.9800 . ?
C79 H80 0.9800 . ?
C79 H81 0.9800 . ?
O44 C80 1.258(13) . ?
O45 C80 1.248(14) . ?
C80 C81 1.486(17) . ?
C81 H82 0.9800 . ?
C81 H83 0.9800 . ?
C81 H84 0.9800 . ?
O46 C82 1.227(12) . ?
O47 C82 1.259(12) . ?
C82 C83 1.492(16) . ?
C83 H85 0.9800 . ?
C83 H86 0.9800 . ?
C83 H87 0.9800 . ?
O48 C84 1.434(12) . ?
O48 H88 1.012(19) . ?
C84 H89 0.9800 . ?
C84 H90 0.9800 . ?
C84 H91 0.9800 . ?
O49 C85 1.467(16) . ?
O49 H92 0.8400 . ?
C85 H93 0.9800 . ?
C85 H94 0.9800 . ?
C85 H95 0.9800 . ?
O50 C86 1.426(19) . ?
O50 H96 0.8400 . ?
C86 H97 0.9800 . ?
C86 H98 0.9800 . ?
C86 H99 0.9800 . ?
O51 H100 1.015(19) . ?
O51 H101 1.013(18) . ?
O52 C87 1.41(3) . ?
O52 H102 1.011(19) . ?
O52 H103 1.01(2) . ?
C87 H103 1.0(3) . ?
C87 H104 0.9800 . ?
C87 H105 0.9800 . ?
C87 H106 0.9800 . ?
O53 C88 1.26(6) . ?
O53 H107 1.01(2) . ?
C88 H108 0.9800 . ?
C88 H109 0.9800 . ?
C88 H110 0.9800 . ?
O54 C89 1.47(4) . ?
O54 H111 0.8400 . ?
O54 H120 1.3(4) . ?
O54 H124 1.06(2) . ?
C89 H112 0.9800 . ?
C89 H113 0.9800 . ?
C89 H114 0.9800 . ?
C89 H120 1.0(5) . ?
C89 H124 0.6(3) . ?
C89 H125 1.3(2) . ?
O55 C90 1.42(3) . ?
O55 H115 1.01(2) . ?
C90 H116 0.9800 . ?
C90 H117 0.9800 . ?
C90 H118 0.9800 . ?
O56 H115 1.5(2) . ?
O56 H119 1.00(2) . ?
O56 H120 1.01(2) . ?
O56 H122 0.82(18) . ?
O57 H121 1.00(2) . ?
O57 H122 1.00(2) . ?
O58 H123 1.01(2) . ?
O58 H124 1.01(2) . ?
O59 H125 1.00(2) . ?
O59 H126 1.00(2) . ?
O60 C91 1.22(7) . ?
O60 H127 0.8400 . ?
C91 H128 0.9800 . ?
C91 H129 0.9800 . ?
C91 H130 0.9800 . ?

loop_
_geom_torsion_atom_site_label_1
_geom_torsion_atom_site_label_2
_geom_torsion_atom_site_label_3
_geom_torsion_atom_site_label_4
_geom_torsion
_geom_torsion_site_symmetry_1
_geom_torsion_site_symmetry_2
_geom_torsion_site_symmetry_3
_geom_torsion_site_symmetry_4
_geom_torsion_publ_flag
C6 C1 C2 O1 176.8(9) . . . . ?
C30 C1 C2 O1 -2.7(15) . . . . ?
C6 C1 C2 C3 -2.9(14) . . . . ?
C30 C1 C2 C3 177.6(9) . . . . ?
O1 C2 C3 O2 4.0(13) . . . . ?
C1 C2 C3 O2 -176.3(9) . . . . ?
O1 C2 C3 C4 -177.6(9) . . . . ?
C1 C2 C3 C4 2.1(14) . . . . ?
O2 C3 C4 C5 177.0(10) . . . . ?
C2 C3 C4 C5 -1.4(15) . . . . ?
O2 C3 C4 C7 -2.3(16) . . . . ?
C2 C3 C4 C7 179.4(10) . . . . ?
C3 C4 C5 C6 1.4(16) . . . . ?
C7 C4 C5 C6 -179.2(10) . . . . ?
C4 C5 C6 C1 -2.3(18) . . . . ?
C2 C1 C6 C5 3.1(17) . . . . ?
C30 C1 C6 C5 -177.4(11) . . . . ?
C1 C2 O1 Zn3 -7.6(13) . . . . ?
C3 C2 O1 Zn3 172.1(6) . . . . ?
C1 C2 O1 Zn4 164.3(8) . . . . ?
C3 C2 O1 Zn4 -16.0(10) . . . . ?
O18 Zn3 O1 C2 136.5(7) . . . . ?
O10 Zn3 O1 C2 -106.4(7) . . . . ?
N6 Zn3 O1 C2 13.3(7) . . . . ?
O18 Zn3 O1 Zn4 -34.8(4) . . . . ?
O10 Zn3 O1 Zn4 82.3(4) . . . . ?
N6 Zn3 O1 Zn4 -158.0(4) . . . . ?
O19 Zn4 O1 C2 -163.6(6) . . . . ?
O2 Zn4 O1 C2 16.2(6) . . . . ?
O13 Zn4 O1 C2 113.3(6) . . . . ?
O24 Zn4 O1 C2 -80.8(6) . . . . ?
O19 Zn4 O1 Zn3 9.1(4) . . . . ?
O2 Zn4 O1 Zn3 -171.0(4) . . . . ?
O13 Zn4 O1 Zn3 -73.9(4) . . . . ?
O24 Zn4 O1 Zn3 92.0(4) . . . . ?
C4 C3 O2 Zn1 28.0(14) . . . . ?
C2 C3 O2 Zn1 -153.6(7) . . . . ?
C4 C3 O2 Zn4 -167.8(8) . . . . ?
C2 C3 O2 Zn4 10.5(11) . . . . ?
O14 Zn1 O2 C3 -150.4(8) . . . . ?
O5 Zn1 O2 C3 99.9(8) . . . . ?
N2 Zn1 O2 C3 9.8(14) . . . . ?
N1 Zn1 O2 C3 -34.5(8) . . . . ?
O14 Zn1 O2 Zn4 46.0(4) . . . . ?
O5 Zn1 O2 Zn4 -63.6(4) . . . . ?
N2 Zn1 O2 Zn4 -153.7(8) . . . . ?
N1 Zn1 O2 Zn4 162.0(4) . . . . ?
O15 Zn4 O2 C3 163.0(6) . . . . ?
O1 Zn4 O2 C3 -14.3(6) . . . . ?
O13 Zn4 O2 C3 -103.7(6) . . . . ?
O24 Zn4 O2 C3 75.4(7) . . . . ?
O15 Zn4 O2 Zn1 -30.7(4) . . . . ?
O1 Zn4 O2 Zn1 152.0(4) . . . . ?
O13 Zn4 O2 Zn1 62.6(4) . . . . ?
O24 Zn4 O2 Zn1 -118.3(4) . . . . ?
C3 C4 C7 N1 -0.1(17) . . . . ?
C5 C4 C7 N1 -179.5(10) . . . . ?
C4 C7 N1 O3 -173.9(10) . . . . ?
C4 C7 N1 Zn1 -19.8(15) . . . . ?
O14 Zn1 N1 C7 124.4(9) . . . . ?
O5 Zn1 N1 C7 -66.0(10) . . . . ?
O2 Zn1 N1 C7 29.4(9) . . . . ?
N2 Zn1 N1 C7 -136.3(9) . . . . ?
O14 Zn1 N1 O3 -85.4(8) . . . . ?
O5 Zn1 N1 O3 84.2(8) . . . . ?
O2 Zn1 N1 O3 179.5(8) . . . . ?
N2 Zn1 N1 O3 13.8(7) . . . . ?
C7 N1 O3 C8 -137.5(9) . . . . ?
Zn1 N1 O3 C8 68.1(10) . . . . ?
N1 O3 C8 C9 -62.7(13) . . . . ?
O3 C8 C9 O4 -47.5(14) . . . . ?
C8 C9 O4 N2 85.2(11) . . . . ?
C9 O4 N2 C10 -156.3(9) . . . . ?
C9 O4 N2 Zn1 9.2(11) . . . . ?
O14 Zn1 N2 C10 -147.9(9) . . . . ?
O5 Zn1 N2 C10 -40.9(9) . . . . ?
O2 Zn1 N2 C10 52.1(15) . . . . ?
N1 Zn1 N2 C10 96.7(9) . . . . ?
O14 Zn1 N2 O4 48.3(8) . . . . ?
O5 Zn1 N2 O4 155.3(8) . . . . ?
O2 Zn1 N2 O4 -111.7(10) . . . . ?
N1 Zn1 N2 O4 -67.1(8) . . . . ?
O4 N2 C10 C11 -172.8(9) . . . . ?
Zn1 N2 C10 C11 21.0(15) . . . . ?
N2 C10 C11 C12 12.5(17) . . . . ?
N2 C10 C11 C16 -173.8(11) . . . . ?
C16 C11 C12 O5 177.2(9) . . . . ?
C10 C11 C12 O5 -9.3(16) . . . . ?
C16 C11 C12 C13 -7.8(15) . . . . ?
C10 C11 C12 C13 165.7(10) . . . . ?
C11 C12 C13 O6 -172.3(8) . . . . ?
O5 C12 C13 O6 3.1(13) . . . . ?
C11 C12 C13 C14 8.3(15) . . . . ?
O5 C12 C13 C14 -176.4(8) . . . . ?
O6 C13 C14 C15 176.8(9) . . . . ?
C12 C13 C14 C15 -3.8(14) . . . . ?
O6 C13 C14 C17 -0.5(15) . . . . ?
C12 C13 C14 C17 179.0(9) . . . . ?
C13 C14 C15 C16 -0.9(16) . . . . ?
C17 C14 C15 C16 176.5(10) . . . . ?
C14 C15 C16 C11 1.4(17) . . . . ?
C12 C11 C16 C15 3.0(16) . . . . ?
C10 C11 C16 C15 -170.8(10) . . . . ?
C11 C12 O5 Zn1 -30.6(13) . . . . ?
C13 C12 O5 Zn1 154.2(6) . . . . ?
C11 C12 O5 Zn5 151.8(8) . . . . ?
C13 C12 O5 Zn5 -23.4(10) . . . . ?
O14 Zn1 O5 C12 145.2(7) . . . . ?
O2 Zn1 O5 C12 -114.2(8) . . . . ?
N2 Zn1 O5 C12 45.2(8) . . . . ?
N1 Zn1 O5 C12 -25.0(9) . . . . ?
O14 Zn1 O5 Zn5 -37.6(5) . . . . ?
O2 Zn1 O5 Zn5 63.0(4) . . . . ?
N2 Zn1 O5 Zn5 -137.6(4) . . . . ?
N1 Zn1 O5 Zn5 152.2(4) . . . . ?
O13 Zn5 O5 C12 120.7(6) . . . . ?
O20 Zn5 O5 C12 -124.6(6) . . . . ?
O6 Zn5 O5 C12 25.5(6) . . . . ?
O17 Zn5 O5 C12 6.7(15) . . . . ?
O21 Zn5 O5 C12 -66.9(6) . . . . ?
C37 Zn5 O5 C12 -95.1(7) . . . . ?
O13 Zn5 O5 Zn1 -56.9(4) . . . . ?
O20 Zn5 O5 Zn1 57.9(4) . . . . ?
O6 Zn5 O5 Zn1 -152.0(4) . . . . ?
O17 Zn5 O5 Zn1 -170.8(9) . . . . ?
O21 Zn5 O5 Zn1 115.5(4) . . . . ?
C37 Zn5 O5 Zn1 87.3(5) . . . . ?
C14 C13 O6 Zn5 -161.7(8) . . . . ?
C12 C13 O6 Zn5 18.9(10) . . . . ?
C14 C13 O6 Zn2 -1.1(13) . . . . ?
C12 C13 O6 Zn2 179.5(6) . . . . ?
O13 Zn5 O6 C13 -118.7(6) . . . . ?
O20 Zn5 O6 C13 60.8(9) . . . . ?
O5 Zn5 O6 C13 -24.1(6) . . . . ?
O17 Zn5 O6 C13 151.7(6) . . . . ?
O21 Zn5 O6 C13 60.4(6) . . . . ?
C37 Zn5 O6 C13 60.9(7) . . . . ?
O13 Zn5 O6 Zn2 78.0(4) . . . . ?
O20 Zn5 O6 Zn2 -102.5(6) . . . . ?
O5 Zn5 O6 Zn2 172.6(4) . . . . ?
O17 Zn5 O6 Zn2 -11.7(3) . . . . ?
O21 Zn5 O6 Zn2 -102.9(4) . . . . ?
C37 Zn5 O6 Zn2 -102.5(4) . . . . ?
O16 Zn2 O6 C13 -112.7(7) . . . . ?
O9 Zn2 O6 C13 122.3(7) . . . . ?
N3 Zn2 O6 C13 0.0(7) . . . . ?
O16 Zn2 O6 Zn5 46.5(4) . . . . ?
O9 Zn2 O6 Zn5 -78.5(3) . . . . ?
N3 Zn2 O6 Zn5 159.3(4) . . . . ?
C15 C14 C17 N3 -173.2(10) . . . . ?
C13 C14 C17 N3 4.0(17) . . . . ?
C14 C17 N3 O7 -173.9(9) . . . . ?
C14 C17 N3 Zn2 -5.6(15) . . . . ?
O16 Zn2 N3 C17 98.7(8) . . . . ?
O9 Zn2 N3 C17 -81.7(9) . . . . ?
O6 Zn2 N3 C17 3.2(8) . . . . ?
N4 Zn2 N3 C17 -168.2(8) . . . . ?
O16 Zn2 N3 O7 -93.9(6) . . . . ?
O9 Zn2 N3 O7 85.7(7) . . . . ?
O6 Zn2 N3 O7 170.6(6) . . . . ?
N4 Zn2 N3 O7 -0.8(6) . . . . ?
C17 N3 O7 C18 -112.6(10) . . . . ?
Zn2 N3 O7 C18 78.0(10) . . . . ?
N3 O7 C18 C19 -60.8(13) . . . . ?
O7 C18 C19 O8 -53.0(13) . . . . ?
C18 C19 O8 N4 83.8(10) . . . . ?
C19 O8 N4 C20 -178.1(9) . . . . ?
C19 O8 N4 Zn2 4.0(11) . . . . ?
O16 Zn2 N4 C20 -118.9(9) . . . . ?
O9 Zn2 N4 C20 6.1(9) . . . . ?
N3 Zn2 N4 C20 128.1(9) . . . . ?
O16 Zn2 N4 O8 58.7(7) . . . . ?
O9 Zn2 N4 O8 -176.3(7) . . . . ?
N3 Zn2 N4 O8 -54.3(7) . . . . ?
O8 N4 C20 C21 178.3(9) . . . . ?
Zn2 N4 C20 C21 -3.8(15) . . . . ?
N4 C20 C21 C22 2.0(16) . . . . ?
N4 C20 C21 C26 177.6(10) . . . . ?
C26 C21 C22 O9 179.2(9) . . . . ?
C20 C21 C22 O9 -5.4(15) . . . . ?
C26 C21 C22 C23 0.6(14) . . . . ?
C20 C21 C22 C23 176.1(9) . . . . ?
O9 C22 C23 O10 0.5(12) . . . . ?
C21 C22 C23 O10 179.1(8) . . . . ?
O9 C22 C23 C24 179.1(8) . . . . ?
C21 C22 C23 C24 -2.3(13) . . . . ?
O10 C23 C24 C25 -179.5(8) . . . . ?
C22 C23 C24 C25 1.9(13) . . . . ?
O10 C23 C24 C27 0.3(15) . . . . ?
C22 C23 C24 C27 -178.3(9) . . . . ?
C23 C24 C25 C26 0.0(14) . . . . ?
C27 C24 C25 C26 -179.8(9) . . . . ?
C24 C25 C26 C21 -1.7(16) . . . . ?
C22 C21 C26 C25 1.3(15) . . . . ?
C20 C21 C26 C25 -174.6(9) . . . . ?
C21 C22 O9 Zn2 11.2(13) . . . . ?
C23 C22 O9 Zn2 -170.2(6) . . . . ?
C21 C22 O9 Zn6 -173.0(7) . . . . ?
C23 C22 O9 Zn6 5.6(10) . . . . ?
O16 Zn2 O9 C22 80.9(8) . . . . ?
N3 Zn2 O9 C22 -98.6(8) . . . . ?
O6 Zn2 O9 C22 177.1(7) . . . . ?
N4 Zn2 O9 C22 -9.8(7) . . . . ?
O16 Zn2 O9 Zn6 -94.8(4) . . . . ?
N3 Zn2 O9 Zn6 85.7(4) . . . . ?
O6 Zn2 O9 Zn6 1.4(3) . . . . ?
N4 Zn2 O9 Zn6 174.5(4) . . . . ?
O22 Zn6 O9 C22 120.6(6) . . . . ?
O13 Zn6 O9 C22 -111.3(6) . . . . ?
O10 Zn6 O9 C22 -6.9(5) . . . . ?
O22 Zn6 O9 Zn2 -62.9(4) . . . . ?
O13 Zn6 O9 Zn2 65.2(4) . . . . ?
O10 Zn6 O9 Zn2 169.6(4) . . . . ?
C24 C23 O10 Zn3 -8.1(13) . . . . ?
C22 C23 O10 Zn3 170.5(6) . . . . ?
C24 C23 O10 Zn6 175.1(7) . . . . ?
C22 C23 O10 Zn6 -6.2(9) . . . . ?
O18 Zn3 O10 C23 -82.3(7) . . . . ?
O1 Zn3 O10 C23 179.9(7) . . . . ?
N6 Zn3 O10 C23 94.9(8) . . . . ?
N5 Zn3 O10 C23 8.4(7) . . . . ?
O18 Zn3 O10 Zn6 94.4(4) . . . . ?
O1 Zn3 O10 Zn6 -3.5(3) . . . . ?
N6 Zn3 O10 Zn6 -88.4(4) . . . . ?
N5 Zn3 O10 Zn6 -174.9(4) . . . . ?
O22 Zn6 O10 C23 -118.6(6) . . . . ?
O9 Zn6 O10 C23 7.1(5) . . . . ?
O13 Zn6 O10 C23 114.6(5) . . . . ?
O22 Zn6 O10 Zn3 64.0(4) . . . . ?
O9 Zn6 O10 Zn3 -170.2(4) . . . . ?
O13 Zn6 O10 Zn3 -62.7(4) . . . . ?
C25 C24 C27 N5 -176.3(10) . . . . ?
C23 C24 C27 N5 3.9(17) . . . . ?
C24 C27 N5 O11 178.3(9) . . . . ?
C24 C27 N5 Zn3 -0.6(15) . . . . ?
O18 Zn3 N5 C27 112.8(9) . . . . ?
O10 Zn3 N5 C27 -4.1(9) . . . . ?
N6 Zn3 N5 C27 -123.8(9) . . . . ?
O18 Zn3 N5 O11 -66.0(6) . . . . ?
O10 Zn3 N5 O11 177.2(6) . . . . ?
N6 Zn3 N5 O11 57.4(7) . . . . ?
C27 N5 O11 C28 176.5(8) . . . . ?
Zn3 N5 O11 C28 -4.6(9) . . . . ?
N5 O11 C28 C29 -86.2(9) . . . . ?
O11 C28 C29 O12 51.6(11) . . . . ?
C28 C29 O12 N6 64.1(10) . . . . ?
C29 O12 N6 C30 119.2(9) . . . . ?
C29 O12 N6 Zn3 -77.0(8) . . . . ?
O18 Zn3 N6 C30 -111.6(9) . . . . ?
O10 Zn3 N6 C30 71.4(9) . . . . ?
O1 Zn3 N6 C30 -15.5(9) . . . . ?
N5 Zn3 N6 C30 156.5(9) . . . . ?
O18 Zn3 N6 O12 88.0(6) . . . . ?
O10 Zn3 N6 O12 -89.0(6) . . . . ?
O1 Zn3 N6 O12 -175.9(6) . . . . ?
N5 Zn3 N6 O12 -3.9(6) . . . . ?
O12 N6 C30 C1 174.2(10) . . . . ?
Zn3 N6 C30 C1 12.3(16) . . . . ?
C2 C1 C30 N6 0.2(17) . . . . ?
C6 C1 C30 N6 -179.3(10) . . . . ?
O22 Zn6 O13 Zn5 71.1(4) . . . . ?
O9 Zn6 O13 Zn5 -65.3(4) . . . . ?
O10 Zn6 O13 Zn5 -152.4(3) . . . . ?
O22 Zn6 O13 Zn4 -66.4(4) . . . . ?
O9 Zn6 O13 Zn4 157.2(3) . . . . ?
O10 Zn6 O13 Zn4 70.1(3) . . . . ?
O20 Zn5 O13 Zn6 -175.3(3) . . . . ?
O5 Zn5 O13 Zn6 -75.5(3) . . . . ?
O6 Zn5 O13 Zn6 4.4(3) . . . . ?
O17 Zn5 O13 Zn6 92.4(3) . . . . ?
C37 Zn5 O13 Zn6 -175.0(5) . . . . ?
O20 Zn5 O13 Zn4 -45.5(4) . . . . ?
O5 Zn5 O13 Zn4 54.3(4) . . . . ?
O6 Zn5 O13 Zn4 134.3(4) . . . . ?
O17 Zn5 O13 Zn4 -137.7(4) . . . . ?
C37 Zn5 O13 Zn4 -45.1(7) . . . . ?
O15 Zn4 O13 Zn6 160.7(3) . . . . ?
O19 Zn4 O13 Zn6 -103.1(3) . . . . ?
O2 Zn4 O13 Zn6 67.6(3) . . . . ?
O1 Zn4 O13 Zn6 -10.7(3) . . . . ?
O24 Zn4 O13 Zn6 -108.8(10) . . . . ?
O15 Zn4 O13 Zn5 32.2(4) . . . . ?
O19 Zn4 O13 Zn5 128.3(4) . . . . ?
O2 Zn4 O13 Zn5 -60.9(4) . . . . ?
O1 Zn4 O13 Zn5 -139.3(4) . . . . ?
O24 Zn4 O13 Zn5 122.7(10) . . . . ?
O5 Zn1 O14 C31 60.1(9) . . . . ?
O2 Zn1 O14 C31 -41.2(9) . . . . ?
N2 Zn1 O14 C31 145.7(9) . . . . ?
N1 Zn1 O14 C31 -127.7(8) . . . . ?
O19 Zn4 O15 C31 175.4(11) . . . . ?
O2 Zn4 O15 C31 -4.0(12) . . . . ?
O13 Zn4 O15 C31 -101.3(11) . . . . ?
O24 Zn4 O15 C31 93.0(12) . . . . ?
Zn4 O15 C31 O14 15.7(19) . . . . ?
Zn4 O15 C31 C32 -164.0(9) . . . . ?
Zn1 O14 C31 O15 13.5(16) . . . . ?
Zn1 O14 C31 C32 -166.7(8) . . . . ?
O9 Zn2 O16 C33 43.3(9) . . . . ?
N3 Zn2 O16 C33 -137.2(8) . . . . ?
O6 Zn2 O16 C33 -48.3(8) . . . . ?
N4 Zn2 O16 C33 130.9(8) . . . . ?
O13 Zn5 O17 C33 -149.8(8) . . . . ?
O20 Zn5 O17 C33 96.5(8) . . . . ?
O5 Zn5 O17 C33 -35.2(15) . . . . ?
O6 Zn5 O17 C33 -53.7(8) . . . . ?
O21 Zn5 O17 C33 37.7(8) . . . . ?
C37 Zn5 O17 C33 66.5(8) . . . . ?
Zn5 O17 C33 O16 70.7(13) . . . . ?
Zn5 O17 C33 C34 -108.3(11) . . . . ?
Zn2 O16 C33 O17 -3.0(15) . . . . ?
Zn2 O16 C33 C34 176.0(8) . . . . ?
O10 Zn3 O18 C35 -52.0(8) . . . . ?
O1 Zn3 O18 C35 40.9(8) . . . . ?
N6 Zn3 O18 C35 130.9(7) . . . . ?
N5 Zn3 O18 C35 -139.1(7) . . . . ?
O15 Zn4 O19 C35 -136.0(9) . . . . ?
O1 Zn4 O19 C35 41.2(9) . . . . ?
O13 Zn4 O19 C35 131.8(9) . . . . ?
O24 Zn4 O19 C35 -49.6(9) . . . . ?
Zn4 O19 C35 O18 -51.0(13) . . . . ?
Zn4 O19 C35 C36 128.8(8) . . . . ?
Zn3 O18 C35 O19 -3.2(13) . . . . ?
Zn3 O18 C35 C36 177.0(6) . . . . ?
O13 Zn5 O20 C37 179.6(7) . . . . ?
O5 Zn5 O20 C37 80.5(7) . . . . ?
O6 Zn5 O20 C37 0.1(10) . . . . ?
O17 Zn5 O20 C37 -89.7(7) . . . . ?
O21 Zn5 O20 C37 0.5(7) . . . . ?
O20 Zn5 O21 C37 -0.6(7) . . . . ?
O5 Zn5 O21 C37 -101.5(7) . . . . ?
O6 Zn5 O21 C37 179.2(7) . . . . ?
O17 Zn5 O21 C37 91.2(7) . . . . ?
Zn5 O21 C37 O20 0.9(11) . . . . ?
Zn5 O21 C37 C38 179.7(13) . . . . ?
Zn5 O20 C37 O21 -1.1(13) . . . . ?
Zn5 O20 C37 C38 -179.9(11) . . . . ?
O13 Zn5 C37 O21 178.4(5) . . . . ?
O20 Zn5 C37 O21 179.0(12) . . . . ?
O5 Zn5 C37 O21 77.5(7) . . . . ?
O6 Zn5 C37 O21 -0.9(8) . . . . ?
O17 Zn5 C37 O21 -89.6(7) . . . . ?
O13 Zn5 C37 O20 -0.6(10) . . . . ?
O5 Zn5 C37 O20 -101.5(7) . . . . ?
O6 Zn5 C37 O20 -179.9(6) . . . . ?
O17 Zn5 C37 O20 91.4(7) . . . . ?
O21 Zn5 C37 O20 -179.0(12) . . . . ?
O13 Zn5 C37 C38 0(5) . . . . ?
O20 Zn5 C37 C38 0(4) . . . . ?
O5 Zn5 C37 C38 -101(4) . . . . ?
O6 Zn5 C37 C38 -180(100) . . . . ?
O17 Zn5 C37 C38 92(4) . . . . ?
O21 Zn5 C37 C38 -179(100) . . . . ?
O9 Zn6 O22 C39 -34.3(8) . . . . ?
O13 Zn6 O22 C39 -162.8(7) . . . . ?
O10 Zn6 O22 C39 71.3(8) . . . . ?
Zn6 O22 C39 O23 -14.7(13) . . . . ?
Zn6 O22 C39 C40 168.3(7) . . . . ?
O15 Zn4 O24 C41 -96.4(9) . . . . ?
O19 Zn4 O24 C41 166.7(10) . . . . ?
O2 Zn4 O24 C41 -4.1(10) . . . . ?
O1 Zn4 O24 C41 74.3(9) . . . . ?
O13 Zn4 O24 C41 172.4(10) . . . . ?
O37 Zn11 Zn12 O46 -113.8(4) . . . . ?
O44 Zn11 Zn12 O46 -94.9(5) . . . . ?
O41 Zn11 Zn12 O46 156.2(3) . . . . ?
O30 Zn11 Zn12 O46 64.1(3) . . . . ?
O29 Zn11 Zn12 O46 -12.0(3) . . . . ?
O45 Zn11 Zn12 O46 56.3(5) . . . . ?
C80 Zn11 Zn12 O46 -13.3(14) . . . . ?
O37 Zn11 Zn12 O33 117.2(3) . . . . ?
O44 Zn11 Zn12 O33 136.1(5) . . . . ?
O41 Zn11 Zn12 O33 27.2(3) . . . . ?
O30 Zn11 Zn12 O33 -64.9(3) . . . . ?
O29 Zn11 Zn12 O33 -141.0(3) . . . . ?
O45 Zn11 Zn12 O33 -72.7(4) . . . . ?
C80 Zn11 Zn12 O33 -142.3(14) . . . . ?
O44 Zn11 Zn12 O37 18.9(5) . . . . ?
O41 Zn11 Zn12 O37 -89.9(4) . . . . ?
O30 Zn11 Zn12 O37 178.0(4) . . . . ?
O29 Zn11 Zn12 O37 101.8(3) . . . . ?
O45 Zn11 Zn12 O37 170.2(5) . . . . ?
C80 Zn11 Zn12 O37 100.5(14) . . . . ?
O37 Zn11 Zn12 O34 41.3(4) . . . . ?
O44 Zn11 Zn12 O34 60.2(5) . . . . ?
O41 Zn11 Zn12 O34 -48.7(3) . . . . ?
O30 Zn11 Zn12 O34 -140.8(3) . . . . ?
O29 Zn11 Zn12 O34 143.1(3) . . . . ?
O45 Zn11 Zn12 O34 -148.6(5) . . . . ?
C80 Zn11 Zn12 O34 141.8(14) . . . . ?
C47 C42 C43 O25 177.3(9) . . . . ?
C71 C42 C43 O25 -1.6(16) . . . . ?
C47 C42 C43 C44 -0.7(15) . . . . ?
C71 C42 C43 C44 -179.6(9) . . . . ?
O25 C43 C44 O26 1.0(13) . . . . ?
C42 C43 C44 O26 179.2(9) . . . . ?
O25 C43 C44 C45 179.7(8) . . . . ?
C42 C43 C44 C45 -2.2(14) . . . . ?
O26 C44 C45 C48 1.8(15) . . . . ?
C43 C44 C45 C48 -176.8(9) . . . . ?
O26 C44 C45 C46 -177.3(9) . . . . ?
C43 C44 C45 C46 4.1(14) . . . . ?
C44 C45 C46 C47 -3.2(16) . . . . ?
C48 C45 C46 C47 177.6(10) . . . . ?
C45 C46 C47 C42 0.4(17) . . . . ?
C43 C42 C47 C46 1.6(16) . . . . ?
C71 C42 C47 C46 -179.4(10) . . . . ?
C42 C43 O25 Zn9 -7.3(14) . . . . ?
C44 C43 O25 Zn9 170.8(6) . . . . ?
C42 C43 O25 Zn10 171.3(8) . . . . ?
C44 C43 O25 Zn10 -10.6(10) . . . . ?
O34 Zn9 O25 C43 -105.2(8) . . . . ?
O42 Zn9 O25 C43 138.4(8) . . . . ?
N12 Zn9 O25 C43 12.0(8) . . . . ?
O34 Zn9 O25 Zn10 76.3(4) . . . . ?
O42 Zn9 O25 Zn10 -40.1(4) . . . . ?
N12 Zn9 O25 Zn10 -166.5(4) . . . . ?
O26 Zn10 O25 C43 11.7(6) . . . . ?
O43 Zn10 O25 C43 -169.3(6) . . . . ?
O37 Zn10 O25 C43 107.5(6) . . . . ?
O48 Zn10 O25 C43 -84.4(6) . . . . ?
O26 Zn10 O25 Zn9 -169.5(4) . . . . ?
O43 Zn10 O25 Zn9 9.5(4) . . . . ?
O37 Zn10 O25 Zn9 -73.8(3) . . . . ?
O48 Zn10 O25 Zn9 94.4(3) . . . . ?
C45 C44 O26 Zn7 28.8(12) . . . . ?
C43 C44 O26 Zn7 -152.5(7) . . . . ?
C45 C44 O26 Zn10 -169.4(7) . . . . ?
C43 C44 O26 Zn10 9.2(10) . . . . ?
O38 Zn7 O26 C44 -155.3(7) . . . . ?
O29 Zn7 O26 C44 93.0(7) . . . . ?
N7 Zn7 O26 C44 -40.2(7) . . . . ?
N8 Zn7 O26 C44 5.6(11) . . . . ?
O38 Zn7 O26 Zn10 43.7(3) . . . . ?
O29 Zn7 O26 Zn10 -68.0(3) . . . . ?
N7 Zn7 O26 Zn10 158.8(4) . . . . ?
N8 Zn7 O26 Zn10 -155.4(6) . . . . ?
O39 Zn10 O26 C44 167.7(6) . . . . ?
O25 Zn10 O26 C44 -11.0(6) . . . . ?
O37 Zn10 O26 C44 -101.6(6) . . . . ?
O48 Zn10 O26 C44 78.3(6) . . . . ?
O39 Zn10 O26 Zn7 -28.4(3) . . . . ?
O25 Zn10 O26 Zn7 152.9(3) . . . . ?
O37 Zn10 O26 Zn7 62.4(3) . . . . ?
O48 Zn10 O26 Zn7 -117.8(3) . . . . ?
C44 C45 C48 N7 -1.2(16) . . . . ?
C46 C45 C48 N7 178.0(10) . . . . ?
C45 C48 N7 O27 176.8(9) . . . . ?
C45 C48 N7 Zn7 -25.6(14) . . . . ?
O38 Zn7 N7 C48 133.1(8) . . . . ?
O29 Zn7 N7 C48 -56.4(9) . . . . ?
O26 Zn7 N7 C48 36.8(8) . . . . ?
N8 Zn7 N7 C48 -125.4(8) . . . . ?
O38 Zn7 N7 O27 -73.0(7) . . . . ?
O29 Zn7 N7 O27 97.5(7) . . . . ?
O26 Zn7 N7 O27 -169.3(7) . . . . ?
N8 Zn7 N7 O27 28.5(7) . . . . ?
C48 N7 O27 C49 -151.4(8) . . . . ?
Zn7 N7 O27 C49 52.0(9) . . . . ?
N7 O27 C49 C50 -70.2(12) . . . . ?
O27 C49 C50 O28 -32.6(14) . . . . ?
C49 C50 O28 N8 85.0(11) . . . . ?
C50 O28 N8 C51 -165.9(10) . . . . ?
C50 O28 N8 Zn7 -0.3(12) . . . . ?
O38 Zn7 N8 C51 -147.6(8) . . . . ?
O29 Zn7 N8 C51 -38.7(8) . . . . ?
O26 Zn7 N8 C51 51.9(12) . . . . ?
N7 Zn7 N8 C51 98.3(8) . . . . ?
O38 Zn7 N8 O28 48.5(8) . . . . ?
O29 Zn7 N8 O28 157.5(8) . . . . ?
O26 Zn7 N8 O28 -111.9(9) . . . . ?
N7 Zn7 N8 O28 -65.5(8) . . . . ?
O28 N8 C51 C52 -175.0(10) . . . . ?
Zn7 N8 C51 C52 18.5(15) . . . . ?
N8 C51 C52 C57 -169.1(11) . . . . ?
N8 C51 C52 C53 12.0(17) . . . . ?
C57 C52 C53 O29 175.8(10) . . . . ?
C51 C52 C53 O29 -5.2(17) . . . . ?
C57 C52 C53 C54 -10.6(16) . . . . ?
C51 C52 C53 C54 168.3(10) . . . . ?
O29 C53 C54 O30 2.6(14) . . . . ?
C52 C53 C54 O30 -171.4(9) . . . . ?
O29 C53 C54 C55 -174.3(10) . . . . ?
C52 C53 C54 C55 11.7(15) . . . . ?
O30 C54 C55 C56 177.9(10) . . . . ?
C53 C54 C55 C56 -5.6(16) . . . . ?
O30 C54 C55 C58 -1.3(18) . . . . ?
C53 C54 C55 C58 175.3(10) . . . . ?
C54 C55 C56 C57 -2.0(18) . . . . ?
C58 C55 C56 C57 177.2(10) . . . . ?
C55 C56 C57 C52 3.2(18) . . . . ?
C53 C52 C57 C56 3.4(17) . . . . ?
C51 C52 C57 C56 -175.6(10) . . . . ?
C52 C53 O29 Zn7 -35.5(14) . . . . ?
C54 C53 O29 Zn7 150.9(7) . . . . ?
C52 C53 O29 Zn11 148.7(9) . . . . ?
C54 C53 O29 Zn11 -24.8(11) . . . . ?
O38 Zn7 O29 C53 150.6(8) . . . . ?
O26 Zn7 O29 C53 -107.5(8) . . . . ?
N7 Zn7 O29 C53 -20.3(9) . . . . ?
N8 Zn7 O29 C53 47.5(8) . . . . ?
O38 Zn7 O29 Zn11 -34.2(5) . . . . ?
O26 Zn7 O29 Zn11 67.6(4) . . . . ?
N7 Zn7 O29 Zn11 154.9(4) . . . . ?
N8 Zn7 O29 Zn11 -137.3(4) . . . . ?
O37 Zn11 O29 C53 117.9(6) . . . . ?
O44 Zn11 O29 C53 -127.6(7) . . . . ?
O41 Zn11 O29 C53 -14.1(18) . . . . ?
O30 Zn11 O29 C53 27.3(6) . . . . ?
O45 Zn11 O29 C53 -71.0(7) . . . . ?
C80 Zn11 O29 C53 -99.7(7) . . . . ?
Zn12 Zn11 O29 C53 80.5(6) . . . . ?
O37 Zn11 O29 Zn7 -57.9(4) . . . . ?
O44 Zn11 O29 Zn7 56.6(4) . . . . ?
O41 Zn11 O29 Zn7 170.2(12) . . . . ?
O30 Zn11 O29 Zn7 -148.5(5) . . . . ?
O45 Zn11 O29 Zn7 113.2(4) . . . . ?
C80 Zn11 O29 Zn7 84.5(5) . . . . ?
Zn12 Zn11 O29 Zn7 -95.2(4) . . . . ?
C55 C54 O30 Zn8 -14.9(15) . . . . ?
C53 C54 O30 Zn8 168.4(6) . . . . ?
C55 C54 O30 Zn11 -161.9(9) . . . . ?
C53 C54 O30 Zn11 21.4(11) . . . . ?
O33 Zn8 O30 C54 135.3(8) . . . . ?
O40 Zn8 O30 C54 -105.9(8) . . . . ?
N9 Zn8 O30 C54 14.4(8) . . . . ?
N10 Zn8 O30 C54 116.7(17) . . . . ?
O33 Zn8 O30 Zn11 -78.5(4) . . . . ?
O40 Zn8 O30 Zn11 40.3(4) . . . . ?
N9 Zn8 O30 Zn11 160.5(4) . . . . ?
N10 Zn8 O30 Zn11 -97.1(16) . . . . ?
O37 Zn11 O30 C54 -119.7(7) . . . . ?
O44 Zn11 O30 C54 37.9(10) . . . . ?
O41 Zn11 O30 C54 146.1(7) . . . . ?
O29 Zn11 O30 C54 -26.1(6) . . . . ?
O45 Zn11 O30 C54 55.1(7) . . . . ?
C80 Zn11 O30 C54 46.3(8) . . . . ?
Zn12 Zn11 O30 C54 -120.9(7) . . . . ?
O37 Zn11 O30 Zn8 89.3(4) . . . . ?
O44 Zn11 O30 Zn8 -113.1(6) . . . . ?
O41 Zn11 O30 Zn8 -4.9(4) . . . . ?
O29 Zn11 O30 Zn8 -177.1(4) . . . . ?
O45 Zn11 O30 Zn8 -95.9(4) . . . . ?
C80 Zn11 O30 Zn8 -104.7(4) . . . . ?
Zn12 Zn11 O30 Zn8 88.1(3) . . . . ?
C54 C55 C58 N9 15.7(17) . . . . ?
C56 C55 C58 N9 -163.5(11) . . . . ?
C55 C58 N9 O31 -175.2(9) . . . . ?
C55 C58 N9 Zn8 -11.9(16) . . . . ?
O33 Zn8 N9 C58 -83.3(10) . . . . ?
O40 Zn8 N9 C58 95.2(10) . . . . ?
O30 Zn8 N9 C58 -1.5(10) . . . . ?
N10 Zn8 N9 C58 -171.7(10) . . . . ?
O33 Zn8 N9 O31 79.7(7) . . . . ?
O40 Zn8 N9 O31 -101.9(7) . . . . ?
O30 Zn8 N9 O31 161.5(6) . . . . ?
N10 Zn8 N9 O31 -8.7(7) . . . . ?
C58 N9 O31 C59 -113.1(10) . . . . ?
Zn8 N9 O31 C59 80.9(8) . . . . ?
N9 O31 C59 C60 -53.1(12) . . . . ?
O31 C59 C60 O32 -63.3(11) . . . . ?
C59 C60 O32 N10 75.7(9) . . . . ?
C60 O32 N10 C61 -170.5(8) . . . . ?
C60 O32 N10 Zn8 18.4(9) . . . . ?
O33 Zn8 N10 C61 11.1(8) . . . . ?
O40 Zn8 N10 C61 -108.2(8) . . . . ?
N9 Zn8 N10 C61 131.3(8) . . . . ?
O30 Zn8 N10 C61 30(2) . . . . ?
O33 Zn8 N10 O32 -179.2(6) . . . . ?
O40 Zn8 N10 O32 61.5(7) . . . . ?
N9 Zn8 N10 O32 -59.0(7) . . . . ?
O30 Zn8 N10 O32 -160.8(14) . . . . ?
O32 N10 C61 C62 177.9(8) . . . . ?
Zn8 N10 C61 C62 -11.5(13) . . . . ?
N10 C61 C62 C63 2.3(15) . . . . ?
N10 C61 C62 C67 -173.1(9) . . . . ?
C67 C62 C63 O33 179.7(8) . . . . ?
C61 C62 C63 O33 4.4(14) . . . . ?
C67 C62 C63 C64 0.2(13) . . . . ?
C61 C62 C63 C64 -175.1(8) . . . . ?
O33 C63 C64 O34 -3.0(11) . . . . ?
C62 C63 C64 O34 176.4(8) . . . . ?
O33 C63 C64 C65 -178.5(8) . . . . ?
C62 C63 C64 C65 1.0(13) . . . . ?
O34 C64 C65 C66 -176.9(8) . . . . ?
C63 C64 C65 C66 -1.8(13) . . . . ?
O34 C64 C65 C68 1.6(14) . . . . ?
C63 C64 C65 C68 176.7(9) . . . . ?
C64 C65 C66 C67 1.4(14) . . . . ?
C68 C65 C66 C67 -177.2(9) . . . . ?
C65 C66 C67 C62 -0.3(14) . . . . ?
C63 C62 C67 C66 -0.6(13) . . . . ?
C61 C62 C67 C66 175.0(9) . . . . ?
C64 C63 O33 Zn8 178.9(6) . . . . ?
C62 C63 O33 Zn8 -0.5(13) . . . . ?
C64 C63 O33 Zn12 5.5(9) . . . . ?
C62 C63 O33 Zn12 -174.0(7) . . . . ?
O40 Zn8 O33 C63 83.1(8) . . . . ?
N9 Zn8 O33 C63 -98.4(8) . . . . ?
O30 Zn8 O33 C63 177.8(8) . . . . ?
N10 Zn8 O33 C63 -5.4(8) . . . . ?
O40 Zn8 O33 Zn12 -103.5(4) . . . . ?
N9 Zn8 O33 Zn12 75.0(4) . . . . ?
O30 Zn8 O33 Zn12 -8.8(3) . . . . ?
N10 Zn8 O33 Zn12 168.0(4) . . . . ?
O46 Zn12 O33 C63 111.6(6) . . . . ?
O37 Zn12 O33 C63 -103.5(6) . . . . ?
O34 Zn12 O33 C63 -4.5(5) . . . . ?
Zn11 Zn12 O33 C63 -138.5(5) . . . . ?
O46 Zn12 O33 Zn8 -63.4(5) . . . . ?
O37 Zn12 O33 Zn8 81.6(4) . . . . ?
O34 Zn12 O33 Zn8 -179.4(4) . . . . ?
Zn11 Zn12 O33 Zn8 46.5(3) . . . . ?
C63 C64 O34 Zn9 174.4(6) . . . . ?
C65 C64 O34 Zn9 -10.3(12) . . . . ?
C63 C64 O34 Zn12 -0.9(9) . . . . ?
C65 C64 O34 Zn12 174.4(7) . . . . ?
O42 Zn9 O34 C64 -73.6(7) . . . . ?
O25 Zn9 O34 C64 -171.0(7) . . . . ?
N12 Zn9 O34 C64 102.3(7) . . . . ?
N11 Zn9 O34 C64 12.0(7) . . . . ?
O42 Zn9 O34 Zn12 101.5(4) . . . . ?
O25 Zn9 O34 Zn12 4.2(3) . . . . ?
N12 Zn9 O34 Zn12 -82.5(4) . . . . ?
N11 Zn9 O34 Zn12 -172.8(4) . . . . ?
O46 Zn12 O34 C64 -124.9(5) . . . . ?
O33 Zn12 O34 C64 2.9(5) . . . . ?
O37 Zn12 O34 C64 106.5(5) . . . . ?
Zn11 Zn12 O34 C64 81.7(5) . . . . ?
O46 Zn12 O34 Zn9 59.0(4) . . . . ?
O33 Zn12 O34 Zn9 -173.1(4) . . . . ?
O37 Zn12 O34 Zn9 -69.6(4) . . . . ?
Zn11 Zn12 O34 Zn9 -94.4(3) . . . . ?
C64 C65 C68 N11 -0.7(15) . . . . ?
C66 C65 C68 N11 177.9(9) . . . . ?
C65 C68 N11 O35 179.9(8) . . . . ?
C65 C68 N11 Zn9 7.1(14) . . . . ?
O34 Zn9 N11 C68 -10.3(8) . . . . ?
O42 Zn9 N11 C68 106.1(8) . . . . ?
N12 Zn9 N11 C68 -127.5(8) . . . . ?
O34 Zn9 N11 O35 177.7(6) . . . . ?
O42 Zn9 N11 O35 -66.0(6) . . . . ?
N12 Zn9 N11 O35 60.5(7) . . . . ?
C68 N11 O35 C69 173.6(8) . . . . ?
Zn9 N11 O35 C69 -13.3(9) . . . . ?
N11 O35 C69 C70 -81.1(10) . . . . ?
O35 C69 C70 O36 59.2(11) . . . . ?
C69 C70 O36 N12 57.5(10) . . . . ?
C70 O36 N12 C71 115.8(9) . . . . ?
C70 O36 N12 Zn9 -78.2(8) . . . . ?
O34 Zn9 N12 C71 76.2(9) . . . . ?
O42 Zn9 N12 C71 -108.4(9) . . . . ?
O25 Zn9 N12 C71 -14.0(9) . . . . ?
N11 Zn9 N12 C71 163.6(9) . . . . ?
O34 Zn9 N12 O36 -86.7(6) . . . . ?
O42 Zn9 N12 O36 88.8(6) . . . . ?
O25 Zn9 N12 O36 -176.8(6) . . . . ?
N11 Zn9 N12 O36 0.7(6) . . . . ?
O36 N12 C71 C42 175.0(9) . . . . ?
Zn9 N12 C71 C42 11.2(16) . . . . ?
C43 C42 C71 N12 -0.5(17) . . . . ?
C47 C42 C71 N12 -179.4(10) . . . . ?
O46 Zn12 O37 Zn11 82.2(4) . . . . ?
O33 Zn12 O37 Zn11 -66.9(3) . . . . ?
O34 Zn12 O37 Zn11 -150.5(3) . . . . ?
O46 Zn12 O37 Zn10 -57.8(4) . . . . ?
O33 Zn12 O37 Zn10 153.1(3) . . . . ?
O34 Zn12 O37 Zn10 69.4(3) . . . . ?
Zn11 Zn12 O37 Zn10 -140.0(4) . . . . ?
O44 Zn11 O37 Zn12 -170.2(3) . . . . ?
O41 Zn11 O37 Zn12 93.3(3) . . . . ?
O30 Zn11 O37 Zn12 -1.6(3) . . . . ?
O29 Zn11 O37 Zn12 -78.0(3) . . . . ?
C80 Zn11 O37 Zn12 -162.2(4) . . . . ?
O44 Zn11 O37 Zn10 -39.4(5) . . . . ?
O41 Zn11 O37 Zn10 -135.9(4) . . . . ?
O30 Zn11 O37 Zn10 129.2(4) . . . . ?
O29 Zn11 O37 Zn10 52.9(4) . . . . ?
C80 Zn11 O37 Zn10 -31.4(7) . . . . ?
Zn12 Zn11 O37 Zn10 130.9(5) . . . . ?
O39 Zn10 O37 Zn12 162.8(3) . . . . ?
O26 Zn10 O37 Zn12 69.4(3) . . . . ?
O43 Zn10 O37 Zn12 -102.6(3) . . . . ?
O25 Zn10 O37 Zn12 -9.1(3) . . . . ?
O48 Zn10 O37 Zn12 -109.8(11) . . . . ?
O39 Zn10 O37 Zn11 35.0(4) . . . . ?
O26 Zn10 O37 Zn11 -58.3(4) . . . . ?
O43 Zn10 O37 Zn11 129.6(4) . . . . ?
O25 Zn10 O37 Zn11 -136.9(4) . . . . ?
O48 Zn10 O37 Zn11 122.5(11) . . . . ?
O29 Zn7 O38 C72 59.7(9) . . . . ?
O26 Zn7 O38 C72 -41.1(9) . . . . ?
N7 Zn7 O38 C72 -127.6(8) . . . . ?
N8 Zn7 O38 C72 147.0(8) . . . . ?
O26 Zn10 O39 C72 -4.1(10) . . . . ?
O43 Zn10 O39 C72 176.7(10) . . . . ?
O37 Zn10 O39 C72 -100.1(10) . . . . ?
O48 Zn10 O39 C72 91.9(10) . . . . ?
Zn10 O39 C72 O38 13.9(16) . . . . ?
Zn10 O39 C72 C73 -166.6(7) . . . . ?
Zn7 O38 C72 O39 15.0(15) . . . . ?
Zn7 O38 C72 C73 -164.5(7) . . . . ?
O33 Zn8 O40 C74 37.9(18) . . . . ?
N9 Zn8 O40 C74 -140.5(17) . . . . ?
O30 Zn8 O40 C74 -49.2(17) . . . . ?
N10 Zn8 O40 C74 124.0(17) . . . . ?
O33 Zn8 O40 C76 15.2(14) . . . . ?
N9 Zn8 O40 C76 -163.3(14) . . . . ?
O30 Zn8 O40 C76 -72.0(14) . . . . ?
N10 Zn8 O40 C76 101.3(14) . . . . ?
O37 Zn11 O41 C76 -128(2) . . . . ?
O44 Zn11 O41 C76 117(2) . . . . ?
O30 Zn11 O41 C76 -36(2) . . . . ?
O29 Zn11 O41 C76 4(3) . . . . ?
O45 Zn11 O41 C76 60(2) . . . . ?
C80 Zn11 O41 C76 88(2) . . . . ?
Zn12 Zn11 O41 C76 -90(2) . . . . ?
O37 Zn11 O41 C74 -144.0(16) . . . . ?
O44 Zn11 O41 C74 101.1(16) . . . . ?
O30 Zn11 O41 C74 -52.2(16) . . . . ?
O29 Zn11 O41 C74 -12(2) . . . . ?
O45 Zn11 O41 C74 44.2(16) . . . . ?
C80 Zn11 O41 C74 72.3(16) . . . . ?
Zn12 Zn11 O41 C74 -105.7(16) . . . . ?
C76 O40 C74 O41 70(7) . . . . ?
Zn8 O40 C74 O41 -3(4) . . . . ?
C76 O40 C74 C75 -90(7) . . . . ?
Zn8 O40 C74 C75 -163(2) . . . . ?
C76 O41 C74 O40 -85(7) . . . . ?
Zn11 O41 C74 O40 66(3) . . . . ?
C76 O41 C74 C75 76(7) . . . . ?
Zn11 O41 C74 C75 -133(2) . . . . ?
C74 O41 C76 O40 53(6) . . . . ?
Zn11 O41 C76 O40 15(4) . . . . ?
C74 O41 C76 C77 -119(8) . . . . ?
Zn11 O41 C76 C77 -158(2) . . . . ?
C74 O40 C76 O41 -68(6) . . . . ?
Zn8 O40 C76 O41 50(3) . . . . ?
C74 O40 C76 C77 104(8) . . . . ?
Zn8 O40 C76 C77 -138(3) . . . . ?
O34 Zn9 O42 C78 -37.9(8) . . . . ?
O25 Zn9 O42 C78 57.0(8) . . . . ?
N12 Zn9 O42 C78 146.6(7) . . . . ?
N11 Zn9 O42 C78 -123.3(8) . . . . ?
O39 Zn10 O43 C78 -138.8(7) . . . . ?
O25 Zn10 O43 C78 40.0(7) . . . . ?
O37 Zn10 O43 C78 131.3(7) . . . . ?
O48 Zn10 O43 C78 -50.2(7) . . . . ?
Zn9 O42 C78 O43 -20.5(13) . . . . ?
Zn9 O42 C78 C79 159.6(7) . . . . ?
Zn10 O43 C78 O42 -40.3(12) . . . . ?
Zn10 O43 C78 C79 139.7(7) . . . . ?
O37 Zn11 O44 C80 169.8(6) . . . . ?
O41 Zn11 O44 C80 -93.8(6) . . . . ?
O30 Zn11 O44 C80 14.6(10) . . . . ?
O29 Zn11 O44 C80 75.5(6) . . . . ?
O45 Zn11 O44 C80 -5.9(6) . . . . ?
Zn12 Zn11 O44 C80 157.1(5) . . . . ?
O44 Zn11 O45 C80 5.9(6) . . . . ?
O41 Zn11 O45 C80 100.6(7) . . . . ?
O30 Zn11 O45 C80 -164.5(6) . . . . ?
O29 Zn11 O45 C80 -89.2(6) . . . . ?
Zn12 Zn11 O45 C80 -158.2(5) . . . . ?
Zn11 O45 C80 O44 -9.5(10) . . . . ?
Zn11 O45 C80 C81 170.4(12) . . . . ?
Zn11 O44 C80 O45 11.7(12) . . . . ?
Zn11 O44 C80 C81 -168.3(10) . . . . ?
O37 Zn11 C80 O45 175.1(5) . . . . ?
O44 Zn11 C80 O45 -169.6(10) . . . . ?
O41 Zn11 C80 O45 -80.9(7) . . . . ?
O30 Zn11 C80 O45 18.6(8) . . . . ?
O29 Zn11 C80 O45 87.4(6) . . . . ?
Zn12 Zn11 C80 O45 88.7(15) . . . . ?
O37 Zn11 C80 O44 -15.3(9) . . . . ?
O41 Zn11 C80 O44 88.7(6) . . . . ?
O30 Zn11 C80 O44 -171.8(5) . . . . ?
O29 Zn11 C80 O44 -103.0(6) . . . . ?
O45 Zn11 C80 O44 169.6(10) . . . . ?
Zn12 Zn11 C80 O44 -101.7(14) . . . . ?
O37 Zn11 C80 C81 30(4) . . . . ?
O44 Zn11 C80 C81 45(4) . . . . ?
O41 Zn11 C80 C81 134(4) . . . . ?
O30 Zn11 C80 C81 -126(4) . . . . ?
O29 Zn11 C80 C81 -58(4) . . . . ?
O45 Zn11 C80 C81 -145(4) . . . . ?
Zn12 Zn11 C80 C81 -56(5) . . . . ?
O33 Zn12 O46 C82 -16.4(10) . . . . ?
O37 Zn12 O46 C82 -157.5(8) . . . . ?
O34 Zn12 O46 C82 82.8(9) . . . . ?
Zn11 Zn12 O46 C82 -117.2(8) . . . . ?
Zn12 O46 C82 O47 1.7(16) . . . . ?
Zn12 O46 C82 C83 179.9(9) . . . . ?
O39 Zn10 O48 C84 30.3(7) . . . . ?
O26 Zn10 O48 C84 123.5(7) . . . . ?
O43 Zn10 O48 C84 -64.4(7) . . . . ?
O25 Zn10 O48 C84 -158.0(7) . . . . ?
O37 Zn10 O48 C84 -57.3(15) . . . . ?
